data_1570282
loop_
_publ_author_name
'Avdontceva, Margarita S.'
'Zolotarev, Andrey A.'
'Shablinskii, Andrey P.'
'Bocharov, Vladimir N.'
'Kasatkin, Anatoly V.'
'Krivovichev, Sergey V.'

_publ_section_title
;
 Galeite, Na15(SO4)5ClF4, and Schairerite, Na21(SO4)7ClF6: Phase
 Transitions, Thermal Expansion and Thermal Stability
;
_journal_issue 10
_journal_name_full Symmetry
_journal_page_first 1871
_journal_paper_doi 10.3390/sym15101871
_journal_volume 15
_journal_year 2023
_chemical_formula_moiety 'Cl F6 Na21 O28 S7'
_chemical_formula_sum 'Cl F6 Na21 O28 S7'
_chemical_formula_weight 1304.66
_space_group_crystal_system trigonal
_space_group_IT_number 157
_space_group_name_Hall 'P 3 -2'
_space_group_name_H-M_alt 'P 3 1 m'
_atom_sites_solution_primary dual
_audit_creation_date 2023-08-23
_audit_creation_method
;
Olex2 1.3
(compiled 2020.11.12 svn.r5f609507 for OlexSys, GUI svn.r6408)
;
_cell_angle_alpha 90
_cell_angle_beta 90
_cell_angle_gamma 120
_cell_formula_units_Z 3
_cell_length_a 12.1859(3)
_cell_length_b 12.1859(3)
_cell_length_c 19.3080(6)
_cell_measurement_reflns_used 10062
_cell_measurement_temperature 300.1(6)
_cell_measurement_theta_max 29.2730
_cell_measurement_theta_min 3.3370
_cell_volume 2483.04(12)
_computing_cell_refinement 'CrysAlisPro 1.171.41.104a (Rigaku OD, 2021)'
_computing_data_collection 'CrysAlisPro 1.171.41.104a (Rigaku OD, 2021)'
_computing_data_reduction 'CrysAlisPro 1.171.41.104a (Rigaku OD, 2021)'
_computing_molecular_graphics 'Olex2 1.3 (Dolomanov et al., 2009)'
_computing_publication_material 'Olex2 1.3 (Dolomanov et al., 2009)'
_computing_structure_refinement 'SHELXL 2014/6 (Sheldrick, 2015)'
_computing_structure_solution 'SHELXT 2018/2 (Sheldrick, 2018)'
_diffrn_ambient_environment air
_diffrn_ambient_temperature 300.1(6)
_diffrn_detector 'Hybrid Pixel Array Detector'
_diffrn_detector_area_resol_mean 10.0000
_diffrn_detector_type HyPix
_diffrn_measured_fraction_theta_full 0.996
_diffrn_measured_fraction_theta_max 0.926
_diffrn_measurement_details
;
List of Runs (angles in degrees, time in seconds):

  # Type    Start    End  Width  t~exp~   \w     \q     \k     \f   Frames
--------------------------------------------------------------------------
  1  \w    -23.00  43.00   0.50    2.50    --   14.80  38.00  60.00  132
  2  \w    -26.00  43.00   0.50    2.50    --   14.80  19.00 150.00  138
  3  \w    -10.00  25.00   0.50    2.50    --   14.80  77.00-120.00   70
  4  \w    -15.00  37.00   0.50    2.50    --   14.80  57.00  90.00  104
  5  \w    -21.00  41.00   0.50    2.50    --   14.80  38.00 -30.00  124
  6  \w     -3.00  42.00   0.50    2.50    --   14.80  19.00-120.00   90
  7  \w    -10.00  17.00   0.50    2.50    --   14.80  57.00 -90.00   54
  8  \w     -6.00  19.00   0.50    2.50    --   14.80  77.00 -30.00   50
;
_diffrn_measurement_device 'four-circle diffractometer'
_diffrn_measurement_device_type 'XtaLAB Synergy, Single source at home/near, HyPix'
_diffrn_measurement_method '\w scans'
_diffrn_orient_matrix_type 'CrysAlisPro convention (1999,Acta A55,543-557)'
_diffrn_orient_matrix_UB_11 0.0572116000
_diffrn_orient_matrix_UB_12 -0.0018493000
_diffrn_orient_matrix_UB_13 0.0014085000
_diffrn_orient_matrix_UB_21 -0.0016672000
_diffrn_orient_matrix_UB_22 -0.0074124000
_diffrn_orient_matrix_UB_23 -0.0364937000
_diffrn_orient_matrix_UB_31 0.0352288000
_diffrn_orient_matrix_UB_32 0.0667732000
_diffrn_orient_matrix_UB_33 -0.0040087000
_diffrn_radiation_monochromator mirror
_diffrn_radiation_probe x-ray
_diffrn_radiation_type 'Mo K\a'
_diffrn_radiation_wavelength 0.71073
_diffrn_reflns_av_R_equivalents 0.0200
_diffrn_reflns_av_unetI/netI 0.0200
_diffrn_reflns_Laue_measured_fraction_full 0.996
_diffrn_reflns_Laue_measured_fraction_max 0.926
_diffrn_reflns_limit_h_max 16
_diffrn_reflns_limit_h_min -16
_diffrn_reflns_limit_k_max 14
_diffrn_reflns_limit_k_min -16
_diffrn_reflns_limit_l_max 24
_diffrn_reflns_limit_l_min -26
_diffrn_reflns_number 20070
_diffrn_reflns_point_group_measured_fraction_full 0.996
_diffrn_reflns_point_group_measured_fraction_max 0.926
_diffrn_reflns_theta_full 25.242
_diffrn_reflns_theta_max 29.629
_diffrn_reflns_theta_min 3.344
_diffrn_source 'micro-focus sealed X-ray tube'
_diffrn_source_type 'PhotonJet (Mo) X-ray Source'
_exptl_absorpt_coefficient_mu 0.973
_exptl_absorpt_correction_T_max 1.00000
_exptl_absorpt_correction_T_min 0.80692
_exptl_absorpt_correction_type multi-scan
_exptl_absorpt_process_details
;
CrysAlisPro 1.171.41.104a (Rigaku Oxford Diffraction, 2021)
Empirical absorption correction using spherical harmonics,
implemented in SCALE3 ABSPACK scaling algorithm.
;
_exptl_crystal_colour colourless
_exptl_crystal_colour_primary colourless
_exptl_crystal_density_diffrn 2.617
_exptl_crystal_description plate
_exptl_crystal_F_000 1914
_exptl_crystal_size_max 0.15
_exptl_crystal_size_mid 0.1
_exptl_crystal_size_min 0.07
_refine_diff_density_max 0.780
_refine_diff_density_min -0.411
_refine_diff_density_rms 0.083
_refine_ls_abs_structure_details
;
 Refined as an inversion twin.
;
_refine_ls_abs_structure_Flack 0.39(13)
_refine_ls_extinction_method none
_refine_ls_goodness_of_fit_ref 1.009
_refine_ls_hydrogen_treatment undef
_refine_ls_matrix_type full
_refine_ls_number_parameters 334
_refine_ls_number_reflns 4396
_refine_ls_number_restraints 1
_refine_ls_restrained_S_all 1.009
_refine_ls_R_factor_all 0.0434
_refine_ls_R_factor_gt 0.0334
_refine_ls_shift/su_max 0.000
_refine_ls_shift/su_mean 0.000
_refine_ls_structure_factor_coef Fsqd
_refine_ls_weighting_details 'w=1/[\s^2^(Fo^2^)+(0.0637P)^2^] where P=(Fo^2^+2Fc^2^)/3'
_refine_ls_weighting_scheme calc
_refine_ls_wR_factor_gt 0.0954
_refine_ls_wR_factor_ref 0.1017
_reflns_Friedel_coverage 0.994
_reflns_Friedel_fraction_full 0.996
_reflns_Friedel_fraction_max 0.926
_reflns_number_gt 3578
_reflns_number_total 4396
_reflns_threshold_expression 'I > 2\s(I)'
_cod_data_source_file schairerite_300K.cif
_cod_data_source_block sh_300k_auto
_cod_original_cell_volume 2483.04(14)
_cod_database_code 1570282
_shelxl_version_number 2014/6
_chemical_oxdiff_formula 'Na21 S7 O28 Cl1 F1'
_shelx_space_group_comment
;
The symmetry employed for this shelxl refinement is uniquely defined
by the following loop, which should always be used as a source of
symmetry information in preference to the above space-group names.
They are only intended as comments.
;
_reflns_odcompleteness_completeness 99.57
_reflns_odcompleteness_iscentric 1
_reflns_odcompleteness_theta 26.32
_olex2_refinement_description
;
1. Twinned data refinement
 Scales: 0.61(13)
 0.39(13)
2. Uiso/Uaniso restraints and constraints
Uanis(O4) = Uanis(O3)
;
_olex2_submission_special_instructions 'No special instructions were received'
_oxdiff_exptl_absorpt_empirical_details
;
Empirical correction (ABSPACK) includes:
- Absorption correction using spherical harmonics
- Frame scaling
;
_oxdiff_exptl_absorpt_empirical_full_max 1.321
_oxdiff_exptl_absorpt_empirical_full_min 0.787

loop_
_space_group_symop_operation_xyz
'x, y, z'
'-y, x-y, z'
'-x+y, -x, z'
'y, x, z'
'x-y, -y, z'
'-x, -x+y, z'

loop_
_atom_site_label
_atom_site_type_symbol
_atom_site_fract_x
_atom_site_fract_y
_atom_site_fract_z
_atom_site_U_iso_or_equiv
_atom_site_adp_type
_atom_site_occupancy
_atom_site_site_symmetry_order
_atom_site_calc_flag
_atom_site_refinement_flags_posn
_atom_site_refinement_flags_adp
_atom_site_refinement_flags_occupancy
_atom_site_disorder_assembly
_atom_site_disorder_group
S3 S -0.3333 0.3333 0.36657(19) 0.0152(7) Uani 1 3 d S T P . .
S8 S 0.33306(16) 1.33306(16) 0.68017(12) 0.0086(4) Uani 1 2 d S T P . .
S9 S 0.33050(16) 1.33050(16) 0.95430(13) 0.0100(5) Uani 1 2 d S T P . .
S5 S 0.0000 1.0000 0.3824(2) 0.0090(8) Uani 1 6 d S T P . .
S1 S 0.3333 0.6667 0.09451(19) 0.0121(6) Uani 1 3 d S T P . .
Cl2 Cl 0.0000 1.0000 0.6169(3) 0.0188(7) Uani 1 6 d S T P . .
S2 S 0.0000 1.0000 0.1132(2) 0.0086(8) Uani 1 6 d S T P . .
S6 S 0.33401(17) 1.0000 0.52579(12) 0.0104(5) Uani 1 2 d S T P . .
Cl1 Cl 0.3333 0.6667 0.5885(2) 0.0234(6) Uani 1 3 d S T P . .
S4 S 0.0000 0.33645(16) 0.25295(13) 0.0083(4) Uani 1 2 d S T P . .
S7 S 0.3333 0.6667 0.82540(18) 0.0124(6) Uani 1 3 d S T P . .
Na4 Na 0.1520(2) 0.6678(2) 0.23492(17) 0.0170(7) Uani 1 1 d . . . . .
Na3 Na 0.0000 0.5154(3) 0.1016(2) 0.0150(8) Uani 1 2 d S T P . .
Na5 Na 0.0000 0.5180(3) 0.3829(3) 0.0144(9) Uani 1 2 d S T P . .
Na2 Na 0.0000 0.8177(3) 0.2402(2) 0.0145(10) Uani 1 2 d S T P . .
Na6 Na -0.1521(2) 0.6675(2) 0.38059(17) 0.0158(6) Uani 1 1 d . . . . .
Na7 Na 0.0000 0.8237(3) 0.5217(3) 0.0195(10) Uani 1 2 d S T P . .
Na1 Na -0.1729(3) 0.6671(4) 0.10356(19) 0.0179(5) Uani 1 1 d . . . . .
Na8 Na 0.1488(2) 0.6687(2) 0.5159(2) 0.0208(7) Uani 1 1 d . . . . .
Na13 Na 0.4890(2) 1.1535(2) 0.6835(2) 0.0212(7) Uani 1 1 d . . . . .
S10 S 0.0000 1.0000 0.8402(2) 0.0092(9) Uani 1 6 d S T P . .
Na9 Na 0.1884(3) 1.0000 0.6892(3) 0.0204(9) Uani 1 2 d S T P . .
Na10 Na 0.3340(2) 1.1509(2) 0.82455(17) 0.0159(7) Uani 1 1 d . . . . .
Na11 Na 0.4845(2) 1.1506(2) 0.96599(16) 0.0153(7) Uani 1 1 d . . . . .
O8 O 0.0000 0.4493(4) 0.2246(5) 0.0199(18) Uani 1 2 d S T P . .
F5 F 0.3404(4) 1.0000 0.7535(3) 0.0199(12) Uani 1 2 d S T P . .
F6 F 0.3271(4) 1.0000 0.9013(3) 0.0125(10) Uani 1 2 d S T P . .
O24 O 0.1145(5) 1.0000 0.8167(4) 0.0233(18) Uani 1 2 d S T P . .
Na12 Na 0.4867(3) 1.0000 0.8268(3) 0.0175(10) Uani 1 2 d S T P . .
F1 F 0.0000 0.3487(4) 0.0523(3) 0.0181(12) Uani 1 2 d S T P . .
Na14 Na 0.1805(3) 1.0000 0.9705(3) 0.0163(10) Uani 1 2 d S T P . .
O17 O 0.3319(5) 1.3319(5) 0.6026(4) 0.0192(13) Uani 1 2 d S T P . .
O7 O -0.1151(4) 0.2198(4) 0.2297(3) 0.0199(12) Uani 1 1 d . . . . .
O4 O 0.0000 1.0000 0.1899(6) 0.0233(12) Uani 1 6 d S T P . .
F3 F 0.0000 0.6617(4) 0.3061(3) 0.0147(10) Uani 1 2 d S T P . .
F2 F 0.0000 0.6835(4) 0.1536(3) 0.0144(11) Uani 1 2 d S T P . .
O3 O -0.1136(4) 0.8864(4) 0.0872(3) 0.0233(12) Uani 1 2 d S T P . .
F4 F 0.0000 0.6739(4) 0.4515(3) 0.0125(10) Uani 1 2 d S T P . .
O23 O 0.0000 1.0000 0.9170(6) 0.027(3) Uani 1 6 d S T P . .
O1 O 0.3333 0.6667 0.0168(5) 0.0181(12) Uani 1 3 d S T P . .
O9 O 0.0000 0.3403(5) 0.3297(4) 0.0186(13) Uani 1 2 d S T P . .
O18 O 0.3336(5) 1.2192(4) 0.7061(3) 0.0209(12) Uani 1 1 d . . . . .
O19 O 0.4468(4) 1.4468(4) 0.7056(5) 0.0198(18) Uani 1 2 d S T P . .
O11 O 0.0000 1.0000 0.4585(6) 0.025(2) Uani 1 6 d S T P . .
O13 O 0.4469(5) 1.0000 0.4990(5) 0.0224(19) Uani 1 2 d S T P . .
O16 O 0.3347(3) 0.7817(3) 0.8497(3) 0.0187(10) Uani 1 1 d . . . . .
O12 O 0.2197(4) 0.8866(4) 0.4996(3) 0.0243(13) Uani 1 1 d . . . . .
O20 O 0.3254(5) 1.3254(5) 0.8782(4) 0.0192(14) Uani 1 2 d S T P . .
O10 O 0.0000 0.8866(5) 0.3584(4) 0.0282(19) Uani 1 2 d S T P . .
O15 O 0.3333 0.6667 0.7482(5) 0.027(2) Uani 1 3 d S T P . .
O5 O -0.3333 0.3333 0.2887(5) 0.032(2) Uani 1 3 d S T P . .
O2 O 0.2218(3) 0.67111(19) 0.1172(3) 0.0214(10) Uani 1 1 d . . . . .
O21 O 0.4446(4) 1.4446(4) 0.9772(4) 0.0165(16) Uani 1 2 d S T P . .
O14 O 0.3344(6) 1.0000 0.6001(4) 0.0257(15) Uani 1 2 d S T P . .
O22 O 0.3322(4) 1.2190(4) 0.9815(3) 0.0156(10) Uani 1 1 d . . . . .
O6 O -0.2209(4) 0.4476(4) 0.3902(3) 0.0245(13) Uani 1 1 d . . . . .

loop_
_atom_site_aniso_label
_atom_site_aniso_U_11
_atom_site_aniso_U_22
_atom_site_aniso_U_33
_atom_site_aniso_U_23
_atom_site_aniso_U_13
_atom_site_aniso_U_12
S3 0.0106(8) 0.0106(8) 0.024(2) 0.000 0.000 0.0053(4)
S8 0.0078(6) 0.0078(6) 0.0100(12) 0.0009(10) 0.0009(10) 0.0038(7)
S9 0.0091(7) 0.0091(7) 0.0119(12) -0.0003(9) -0.0003(9) 0.0046(7)
S5 0.0105(9) 0.0105(9) 0.006(2) 0.000 0.000 0.0053(5)
S1 0.0084(6) 0.0084(6) 0.0196(16) 0.000 0.000 0.0042(3)
Cl2 0.0203(10) 0.0203(10) 0.0158(18) 0.000 0.000 0.0101(5)
S2 0.0079(9) 0.0079(9) 0.0100(18) 0.000 0.000 0.0040(5)
S6 0.0115(7) 0.0109(9) 0.0086(12) 0.000 -0.0004(10) 0.0054(5)
Cl1 0.0209(7) 0.0209(7) 0.0286(19) 0.000 0.000 0.0104(3)
S4 0.0079(8) 0.0076(6) 0.0095(12) -0.0002(8) 0.000 0.0040(4)
S7 0.0066(7) 0.0066(7) 0.0239(18) 0.000 0.000 0.0033(4)
Na4 0.0172(12) 0.0122(11) 0.0185(19) 0.0010(11) 0.0016(11) 0.0050(9)
Na3 0.0158(14) 0.0156(9) 0.014(2) -0.0025(11) 0.000 0.0079(7)
Na5 0.0166(17) 0.0136(12) 0.014(3) -0.0004(14) 0.000 0.0083(8)
Na2 0.0131(16) 0.0157(12) 0.014(3) -0.0001(15) 0.000 0.0066(8)
Na6 0.0155(12) 0.0170(13) 0.0157(18) 0.0002(15) -0.0028(13) 0.0087(10)
Na7 0.0211(18) 0.0158(12) 0.023(3) -0.0046(15) 0.000 0.0106(9)
Na1 0.0194(8) 0.0160(9) 0.0181(15) -0.0005(4) -0.0051(8) 0.0088(6)
Na8 0.0201(12) 0.0180(13) 0.0243(19) -0.0002(10) -0.0038(12) 0.0095(10)
Na13 0.0215(12) 0.0220(13) 0.023(2) 0.0004(12) 0.0001(12) 0.0129(11)
S10 0.0065(9) 0.0065(9) 0.015(3) 0.000 0.000 0.0032(5)
Na9 0.0207(13) 0.0185(18) 0.021(3) 0.000 -0.0046(16) 0.0092(9)
Na10 0.0147(13) 0.0137(12) 0.0193(19) 0.0011(12) -0.0006(15) 0.0072(10)
Na11 0.0142(12) 0.0126(12) 0.016(2) -0.0034(11) -0.0015(12) 0.0045(10)
O8 0.023(3) 0.013(2) 0.027(5) 0.003(3) 0.000 0.0114(15)
F5 0.0182(19) 0.022(3) 0.021(3) 0.000 0.0016(19) 0.0111(13)
F6 0.0142(15) 0.013(2) 0.010(3) 0.000 -0.0009(17) 0.0065(10)
O24 0.018(2) 0.016(3) 0.036(5) 0.000 0.006(3) 0.0079(14)
Na12 0.0166(13) 0.0139(17) 0.021(3) 0.000 0.0018(16) 0.0070(9)
F1 0.017(2) 0.0126(16) 0.026(4) 0.0018(12) 0.000 0.0086(11)
Na14 0.0151(12) 0.0173(16) 0.017(3) 0.000 0.0047(15) 0.0086(8)
O17 0.025(2) 0.025(2) 0.008(3) 0.001(3) 0.001(3) 0.013(3)
O7 0.0099(18) 0.012(2) 0.029(3) -0.002(2) -0.0007(19) -0.0004(16)
O4 0.0289(16) 0.0289(16) 0.012(3) 0.000 0.000 0.0144(8)
F3 0.016(2) 0.0138(15) 0.015(3) 0.0002(17) 0.000 0.0081(11)
F2 0.019(2) 0.0178(17) 0.007(3) 0.0000(12) 0.000 0.0094(11)
O3 0.0289(16) 0.0289(16) 0.012(3) 0.000 0.000 0.0144(8)
F4 0.015(2) 0.0138(17) 0.009(3) 0.0003(17) 0.000 0.0077(11)
O23 0.025(3) 0.025(3) 0.032(8) 0.000 0.000 0.0125(17)
O1 0.0197(16) 0.0197(16) 0.015(3) 0.000 0.000 0.0099(8)
O9 0.027(3) 0.025(2) 0.005(3) -0.002(2) 0.000 0.0133(16)
O18 0.029(3) 0.015(2) 0.022(4) 0.002(2) -0.001(3) 0.0137(19)
O19 0.0133(19) 0.0133(19) 0.024(6) -0.004(3) -0.004(3) 0.000(3)
O11 0.034(3) 0.034(3) 0.006(6) 0.000 0.000 0.0171(17)
O13 0.019(2) 0.025(3) 0.025(6) 0.000 0.006(3) 0.0125(17)
O16 0.021(2) 0.0140(16) 0.024(3) -0.0051(17) -0.0007(13) 0.0106(12)
O12 0.020(2) 0.021(2) 0.030(4) -0.005(2) -0.004(2) 0.009(2)
O20 0.021(2) 0.021(2) 0.017(4) 0.000(2) 0.000(2) 0.011(3)
O10 0.028(3) 0.017(2) 0.043(6) -0.004(3) 0.000 0.0142(16)
O15 0.029(3) 0.029(3) 0.024(6) 0.000 0.000 0.0145(13)
O5 0.043(3) 0.043(3) 0.010(5) 0.000 0.000 0.0217(15)
O2 0.0103(13) 0.0233(16) 0.035(3) -0.0016(10) 0.0058(11) 0.0116(11)
O21 0.015(2) 0.015(2) 0.018(5) -0.004(3) -0.004(3) 0.008(2)
O14 0.034(3) 0.034(4) 0.009(3) 0.000 0.000(3) 0.0172(19)
O22 0.016(2) 0.014(2) 0.018(3) 0.0030(19) 0.0001(18) 0.0080(16)
O6 0.0131(17) 0.0122(17) 0.039(4) -0.0034(19) -0.0023(19) -0.0005(16)

loop_
_atom_type_symbol
_atom_type_description
_atom_type_scat_dispersion_real
_atom_type_scat_dispersion_imag
_atom_type_scat_source
Cl Cl 0.1484 0.1585 'International Tables Vol C Tables 4.2.6.8 and 6.1.1.4'
F F 0.0171 0.0103 'International Tables Vol C Tables 4.2.6.8 and 6.1.1.4'
Na Na 0.0362 0.0249 'International Tables Vol C Tables 4.2.6.8 and 6.1.1.4'
O O 0.0106 0.0060 'International Tables Vol C Tables 4.2.6.8 and 6.1.1.4'
S S 0.1246 0.1234 'International Tables Vol C Tables 4.2.6.8 and 6.1.1.4'

loop_
_geom_angle_atom_site_label_1
_geom_angle_atom_site_label_2
_geom_angle_atom_site_label_3
_geom_angle
_geom_angle_site_symmetry_1
_geom_angle_site_symmetry_3
_geom_angle_publ_flag
Na4 S3 Na4 69.38(11) 4_455 6 ?
Na4 S3 Na4 69.38(11) 4_455 5_565 ?
Na4 S3 Na4 69.38(11) 6 5_565 ?
O5 S3 Na4 41.09(7) . 4_455 ?
O5 S3 Na4 41.09(7) . 5_565 ?
O5 S3 Na4 41.09(7) . 6 ?
O6 S3 Na4 123.6(2) 2_565 6 ?
O6 S3 Na4 67.2(3) 3_455 4_455 ?
O6 S3 Na4 67.2(3) . 6 ?
O6 S3 Na4 123.0(2) . 5_565 ?
O6 S3 Na4 123.6(2) 3_455 5_565 ?
O6 S3 Na4 123.0(2) 3_455 6 ?
O6 S3 Na4 67.2(3) 2_565 5_565 ?
O6 S3 Na4 123.6(2) . 4_455 ?
O6 S3 Na4 123.0(2) 2_565 4_455 ?
O6 S3 O5 108.3(3) 3_455 . ?
O6 S3 O5 108.3(3) . . ?
O6 S3 O5 108.3(3) 2_565 . ?
O6 S3 O6 110.6(3) 3_455 . ?
O6 S3 O6 110.6(3) . 2_565 ?
O6 S3 O6 110.6(3) 3_455 2_565 ?
O18 S8 O17 109.5(3) 4_465 . ?
O18 S8 O17 109.5(3) . . ?
O18 S8 O18 109.6(4) . 4_465 ?
O19 S8 O17 110.1(5) . . ?
O19 S8 O18 109.1(3) . . ?
O19 S8 O18 109.1(3) . 4_465 ?
Na10 S9 Na10 70.65(11) 4_465 . ?
Na12 S9 Na10 70.09(9) 3_575 4_465 ?
Na12 S9 Na10 70.08(9) 3_575 . ?
O20 S9 Na10 40.28(13) . . ?
O20 S9 Na10 40.28(13) . 4_465 ?
O20 S9 Na12 44.6(3) . 3_575 ?
O21 S9 Na10 122.3(3) . 4_465 ?
O21 S9 Na10 122.3(3) . . ?
O21 S9 Na12 65.5(4) . 3_575 ?
O21 S9 O20 110.1(4) . . ?
O21 S9 O22 109.0(3) . 4_465 ?
O21 S9 O22 109.0(3) . . ?
O22 S9 Na10 69.6(2) 4_465 4_465 ?
O22 S9 Na10 126.4(2) . 4_465 ?
O22 S9 Na10 126.4(2) 4_465 . ?
O22 S9 Na10 69.6(2) . . ?
O22 S9 Na12 124.9(2) 4_465 3_575 ?
O22 S9 Na12 124.9(2) . 3_575 ?
O22 S9 O20 109.8(3) 4_465 . ?
O22 S9 O20 109.8(3) . . ?
O22 S9 O22 109.1(4) . 4_465 ?
O10 S5 O11 108.5(3) 3_465 . ?
O10 S5 O11 108.5(3) . . ?
O10 S5 O11 108.5(3) 2_675 . ?
O10 S5 O10 110.4(3) 3_465 2_675 ?
O10 S5 O10 110.4(3) 2_675 . ?
O10 S5 O10 110.4(3) 3_465 . ?
Na11 S1 Na11 70.61(10) 4_454 6_654 ?
Na11 S1 Na11 70.61(10) 5_674 6_654 ?
Na11 S1 Na11 70.61(10) 5_674 4_454 ?
O1 S1 Na11 41.86(6) . 5_674 ?
O1 S1 Na11 41.86(6) . 6_654 ?
O1 S1 Na11 41.86(6) . 4_454 ?
O2 S1 Na11 85.6(2) 2_665 6_654 ?
O2 S1 Na11 83.7(2) 2_665 4_454 ?
O2 S1 Na11 85.6(2) . 4_454 ?
O2 S1 Na11 85.6(2) 3_565 5_674 ?
O2 S1 Na11 149.4(3) . 6_654 ?
O2 S1 Na11 149.4(3) 3_565 4_454 ?
O2 S1 Na11 83.7(2) 3_565 6_654 ?
O2 S1 Na11 149.4(3) 2_665 5_674 ?
O2 S1 Na11 83.7(2) . 5_674 ?
O2 S1 O1 107.5(3) . . ?
O2 S1 O1 107.5(3) 3_565 . ?
O2 S1 O1 107.5(3) 2_665 . ?
O2 S1 O2 111.3(2) 3_565 2_665 ?
O2 S1 O2 111.3(2) . 3_565 ?
O2 S1 O2 111.3(2) . 2_665 ?
Na7 Cl2 Na7 82.3(2) . 3_465 ?
Na7 Cl2 Na7 82.3(2) . 2_675 ?
Na7 Cl2 Na7 82.3(2) 3_465 2_675 ?
Na9 Cl2 Na7 90.74(14) 2_675 3_465 ?
Na9 Cl2 Na7 90.74(13) . . ?
Na9 Cl2 Na7 170.8(2) . 3_465 ?
Na9 Cl2 Na7 90.74(14) 2_675 2_675 ?
Na9 Cl2 Na7 90.74(14) 3_465 . ?
Na9 Cl2 Na7 90.74(14) . 2_675 ?
Na9 Cl2 Na7 170.8(2) 3_465 2_675 ?
Na9 Cl2 Na7 90.74(14) 3_465 3_465 ?
Na9 Cl2 Na7 170.8(2) 2_675 . ?
Na9 Cl2 Na9 95.5(2) . 2_675 ?
Na9 Cl2 Na9 95.5(2) . 3_465 ?
Na9 Cl2 Na9 95.5(2) 2_675 3_465 ?
Na2 S2 Na2 71.11(14) . 2_675 ?
Na2 S2 Na2 71.11(14) . 3_465 ?
Na2 S2 Na2 71.11(14) 2_675 3_465 ?
O4 S2 Na2 42.18(9) . 3_465 ?
O4 S2 Na2 42.18(9) . . ?
O4 S2 Na2 42.18(9) . 2_675 ?
O3 S2 Na2 86.4(2) 2_675 . ?
O3 S2 Na2 86.4(2) . . ?
O3 S2 Na2 152.1(3) . 2_675 ?
O3 S2 Na2 152.1(3) 2_675 3_465 ?
O3 S2 Na2 86.4(2) 2_675 2_675 ?
O3 S2 Na2 152.1(3) 3_465 . ?
O3 S2 Na2 86.4(2) 3_465 2_675 ?
O3 S2 Na2 86.4(2) 3_465 3_465 ?
O3 S2 Na2 86.4(2) . 3_465 ?
O3 S2 O4 109.9(3) 3_465 . ?
O3 S2 O4 109.9(3) 2_675 . ?
O3 S2 O4 109.9(3) . . ?
O3 S2 O3 109.0(3) 2_675 . ?
O3 S2 O3 109.0(3) 3_465 . ?
O3 S2 O3 109.0(3) 3_465 2_675 ?
O13 S6 O12 108.9(3) . 5_675 ?
O13 S6 O12 108.9(3) . . ?
O12 S6 O12 108.3(4) 5_675 . ?
O14 S6 O13 110.4(5) . . ?
O14 S6 O12 110.1(3) . . ?
O14 S6 O12 110.1(3) . 5_675 ?
Na8 Cl1 Na8 94.77(15) 3_565 . ?
Na8 Cl1 Na8 94.77(15) 3_565 2_665 ?
Na8 Cl1 Na8 94.77(15) . 2_665 ?
Na8 Cl1 Na13 90.80(10) 3_565 5_675 ?
Na8 Cl1 Na13 90.87(10) 3_565 6_655 ?
Na8 Cl1 Na13 171.72(18) 3_565 4_455 ?
Na8 Cl1 Na13 90.80(10) . 4_455 ?
Na8 Cl1 Na13 171.72(18) 2_665 5_675 ?
Na8 Cl1 Na13 171.72(18) . 6_655 ?
Na8 Cl1 Na13 90.87(10) 2_665 4_455 ?
Na8 Cl1 Na13 90.87(10) . 5_675 ?
Na8 Cl1 Na13 90.80(10) 2_665 6_655 ?
Na13 Cl1 Na13 82.98(15) 5_675 6_655 ?
Na13 Cl1 Na13 82.98(15) 5_675 4_455 ?
Na13 Cl1 Na13 82.98(15) 4_455 6_655 ?
Na6 S4 Na5 70.83(9) 5_665 . ?
Na6 S4 Na5 70.83(9) 3_455 . ?
Na6 S4 Na6 70.02(12) 5_665 3_455 ?
O8 S4 Na5 70.3(4) . . ?
O8 S4 Na6 126.6(3) . 5_665 ?
O8 S4 Na6 126.6(3) . 3_455 ?
O8 S4 O7 109.9(3) . . ?
O8 S4 O7 109.9(3) . 6 ?
O8 S4 O9 109.9(5) . . ?
O7 S4 Na5 123.3(2) . . ?
O7 S4 Na5 123.3(2) 6 . ?
O7 S4 Na6 121.8(2) 6 3_455 ?
O7 S4 Na6 65.6(2) . 3_455 ?
O7 S4 Na6 121.8(2) . 5_665 ?
O7 S4 Na6 65.6(2) 6 5_665 ?
O7 S4 O7 110.1(4) 6 . ?
O7 S4 O9 108.5(3) . . ?
O7 S4 O9 108.5(3) 6 . ?
O9 S4 Na5 39.6(3) . . ?
O9 S4 Na6 43.00(15) . 5_665 ?
O9 S4 Na6 43.00(15) . 3_455 ?
O16 S7 O16 110.3(2) . 3_565 ?
O16 S7 O16 110.3(2) . 2_665 ?
O16 S7 O16 110.3(2) 2_665 3_565 ?
O16 S7 O15 108.6(2) . . ?
O16 S7 O15 108.6(2) 2_665 . ?
O16 S7 O15 108.6(2) 3_565 . ?
Na4 Na4 S3 124.57(6) 6 4_565 ?
Na4 Na4 Na6 90.02(6) 6 6 ?
Na4 Na4 Na1 93.93(7) 6 6 ?
Na3 Na4 S3 143.24(10) . 4_565 ?
Na3 Na4 Na4 59.63(6) . 6 ?
Na3 Na4 Na2 91.43(12) . . ?
Na3 Na4 Na6 147.07(11) . 6 ?
Na3 Na4 Na1 64.85(13) . 6 ?
Na2 Na4 S3 123.21(13) . 4_565 ?
Na2 Na4 Na4 59.79(5) . 6 ?
Na2 Na4 Na6 59.93(11) . 6 ?
Na2 Na4 Na1 62.04(12) . 6 ?
Na6 Na4 S3 63.40(8) 6 4_565 ?
Na1 Na4 S3 139.28(10) 6 4_565 ?
Na1 Na4 Na6 108.78(11) 6 6 ?
O8 Na4 S3 101.8(2) . 4_565 ?
O8 Na4 Na4 47.46(11) . 6 ?
O8 Na4 Na3 51.3(2) . . ?
O8 Na4 Na2 107.13(13) . . ?
O8 Na4 Na6 118.2(2) . 6 ?
O8 Na4 Na1 115.4(2) . 6 ?
O8 Na4 F2 80.86(19) . . ?
O8 Na4 O5 103.28(16) . 4_565 ?
O8 Na4 O2 90.6(2) . . ?
O7 Na4 S3 100.08(15) 4_565 4_565 ?
O7 Na4 Na4 107.74(12) 4_565 6 ?
O7 Na4 Na3 113.47(19) 4_565 . ?
O7 Na4 Na2 48.17(13) 4_565 . ?
O7 Na4 Na6 60.86(17) 4_565 6 ?
O7 Na4 Na1 50.42(17) 4_565 6 ?
O7 Na4 O8 154.0(2) 4_565 . ?
O7 Na4 F2 75.16(18) 4_565 . ?
O7 Na4 O5 102.40(14) 4_565 4_565 ?
O7 Na4 O2 91.05(18) 4_565 . ?
F3 Na4 S3 93.94(17) . 4_565 ?
F3 Na4 Na4 45.25(12) . 6 ?
F3 Na4 Na3 104.10(15) . . ?
F3 Na4 Na2 45.83(15) . . ?
F3 Na4 Na6 44.79(12) . 6 ?
F3 Na4 Na1 107.14(18) . 6 ?
F3 Na4 O8 81.3(2) . . ?
F3 Na4 O7 83.36(19) . 4_565 ?
F3 Na4 F2 76.16(18) . . ?
F3 Na4 O5 117.8(3) . 4_565 ?
F3 Na4 O2 147.2(2) . . ?
F2 Na4 S3 169.34(17) . 4_565 ?
F2 Na4 Na4 50.23(10) . 6 ?
F2 Na4 Na3 45.51(13) . . ?
F2 Na4 Na2 46.63(14) . . ?
F2 Na4 Na6 106.17(15) . 6 ?
F2 Na4 Na1 43.76(10) . 6 ?
O5 Na4 S3 23.8(2) 4_565 4_565 ?
O5 Na4 Na4 141.44(13) 4_565 6 ?
O5 Na4 Na3 127.25(18) 4_565 . ?
O5 Na4 Na2 140.76(17) 4_565 . ?
O5 Na4 Na6 84.06(19) 4_565 6 ?
O5 Na4 Na1 124.07(18) 4_565 6 ?
O5 Na4 F2 165.8(2) 4_565 . ?
O2 Na4 S3 118.84(15) . 4_565 ?
O2 Na4 Na4 107.72(11) . 6 ?
O2 Na4 Na3 49.10(10) . . ?
O2 Na4 Na2 108.71(17) . . ?
O2 Na4 Na6 150.70(12) . 6 ?
O2 Na4 Na1 48.45(11) . 6 ?
O2 Na4 F2 71.19(16) . . ?
O2 Na4 O5 95.0(2) . 4_565 ?
Na4 Na3 Na4 60.74(12) 6 . ?
Na4 Na3 Na1 58.24(8) 6 . ?
Na4 Na3 Na1 90.68(8) 6 6 ?
Na4 Na3 Na1 58.23(8) . 6 ?
Na4 Na3 Na1 90.68(8) . . ?
Na4 Na3 Na11 174.11(12) . 2_664 ?
Na4 Na3 Na11 174.11(12) 6 4_454 ?
Na4 Na3 Na11 120.76(6) . 4_454 ?
Na4 Na3 Na11 120.76(6) 6 2_664 ?
Na1 Na3 Na1 64.33(12) 6 . ?
Na11 Na3 Na1 94.81(7) 4_454 6 ?
Na11 Na3 Na1 126.35(9) 2_664 6 ?
Na11 Na3 Na1 94.81(7) 2_664 . ?
Na11 Na3 Na1 126.35(9) 4_454 . ?
Na11 Na3 Na11 57.10(11) 2_664 4_454 ?
O8 Na3 Na4 47.62(12) . 6 ?
O8 Na3 Na4 47.62(12) . . ?
O8 Na3 Na1 105.16(13) . . ?
O8 Na3 Na1 105.16(13) . 6 ?
O8 Na3 Na11 128.35(15) . 4_454 ?
O8 Na3 Na11 128.35(15) . 2_664 ?
F1 Na3 Na4 127.58(16) . . ?
F1 Na3 Na4 127.58(16) . 6 ?
F1 Na3 Na1 140.47(10) . 6 ?
F1 Na3 Na1 140.47(10) . . ?
F1 Na3 Na11 46.64(12) . 4_454 ?
F1 Na3 Na11 46.64(12) . 2_664 ?
F1 Na3 O8 96.4(2) . . ?
F1 Na3 F2 179.0(3) . . ?
F1 Na3 O2 104.88(11) . 6 ?
F1 Na3 O2 104.88(11) . . ?
F1 Na3 O21 76.4(2) . 3_464 ?
F2 Na3 Na4 51.64(12) . . ?
F2 Na3 Na4 51.64(12) . 6 ?
F2 Na3 Na1 40.10(10) . 6 ?
F2 Na3 Na1 40.10(10) . . ?
F2 Na3 Na11 134.12(15) . 4_454 ?
F2 Na3 Na11 134.12(15) . 2_664 ?
F2 Na3 O8 82.6(2) . . ?
F2 Na3 O2 75.10(11) . 6 ?
F2 Na3 O2 75.10(11) . . ?
F2 Na3 O21 104.6(2) . 3_464 ?
O2 Na3 Na4 49.02(15) 6 6 ?
O2 Na3 Na4 108.74(18) 6 . ?
O2 Na3 Na4 108.74(18) . 6 ?
O2 Na3 Na4 49.02(15) . . ?
O2 Na3 Na1 108.80(12) . . ?
O2 Na3 Na1 108.80(12) 6 6 ?
O2 Na3 Na1 45.05(12) 6 . ?
O2 Na3 Na1 45.05(12) . 6 ?
O2 Na3 Na11 130.37(18) 6 4_454 ?
O2 Na3 Na11 130.37(18) . 2_664 ?
O2 Na3 Na11 73.98(14) 6 2_664 ?
O2 Na3 Na11 73.98(14) . 4_454 ?
O2 Na3 O8 87.38(16) . . ?
O2 Na3 O8 87.38(16) 6 . ?
O2 Na3 O2 150.2(2) 6 . ?
O2 Na3 O21 94.43(16) . 3_464 ?
O2 Na3 O21 94.43(16) 6 3_464 ?
O21 Na3 Na4 137.46(14) 3_464 6 ?
O21 Na3 Na4 137.46(14) 3_464 . ?
O21 Na3 Na1 80.93(14) 3_464 . ?
O21 Na3 Na1 80.93(14) 3_464 6 ?
O21 Na3 Na11 46.04(12) 3_464 2_664 ?
O21 Na3 Na11 46.04(12) 3_464 4_454 ?
O21 Na3 O8 172.7(2) 3_464 . ?
S4 Na5 Na4 62.91(9) . . ?
Na6 Na5 S4 124.11(15) . . ?
Na6 Na5 S4 124.11(15) 6 . ?
Na6 Na5 Na4 89.88(13) . . ?
Na6 Na5 Na4 61.43(10) 6 . ?
Na6 Na5 Na6 60.57(10) 6 . ?
Na8 Na5 S4 143.76(9) 6 . ?
Na8 Na5 S4 143.76(9) . . ?
Na8 Na5 Na4 111.83(9) . . ?
Na8 Na5 Na4 147.41(14) 6 . ?
Na8 Na5 Na6 90.44(12) . . ?
Na8 Na5 Na6 60.33(10) 6 . ?
Na8 Na5 Na6 60.33(10) . 6 ?
Na8 Na5 Na6 90.44(13) 6 6 ?
Na8 Na5 Na8 59.80(14) . 6 ?
F3 Na5 S4 91.2(2) . . ?
F3 Na5 Na4 41.84(14) . . ?
F3 Na5 Na6 48.07(13) . . ?
F3 Na5 Na6 48.07(13) . 6 ?
F3 Na5 Na8 107.51(17) . 6 ?
F3 Na5 Na8 107.51(17) . . ?
F3 Na5 F4 75.1(2) . . ?
F3 Na5 O9 114.4(3) . . ?
F3 Na5 O13 151.3(3) . 2_665 ?
F3 Na5 O6 83.25(15) . . ?
F3 Na5 O6 83.25(15) . 6 ?
F4 Na5 S4 166.3(2) . . ?
F4 Na5 Na4 105.29(17) . . ?
F4 Na5 Na6 45.54(12) . . ?
F4 Na5 Na6 45.54(12) . 6 ?
F4 Na5 Na8 44.90(13) . . ?
F4 Na5 Na8 44.90(13) . 6 ?
F4 Na5 O9 170.5(3) . . ?
F4 Na5 O13 76.2(3) . 2_665 ?
F4 Na5 O6 78.36(13) . 6 ?
F4 Na5 O6 78.36(13) . . ?
O9 Na5 S4 23.22(17) . . ?
O9 Na5 Na4 83.05(19) . . ?
O9 Na5 Na6 140.74(17) . 6 ?
O9 Na5 Na6 140.74(17) . . ?
O9 Na5 Na8 128.02(18) . . ?
O9 Na5 Na8 128.02(18) . 6 ?
O9 Na5 O13 94.3(2) . 2_665 ?
O13 Na5 S4 117.48(19) 2_665 . ?
O13 Na5 Na4 151.61(7) 2_665 . ?
O13 Na5 Na6 108.9(2) 2_665 6 ?
O13 Na5 Na6 108.9(2) 2_665 . ?
O13 Na5 Na8 49.15(15) 2_665 6 ?
O13 Na5 Na8 49.15(15) 2_665 . ?
O6 Na5 S4 100.37(15) 6 . ?
O6 Na5 S4 100.37(15) . . ?
O6 Na5 Na4 117.2(2) . . ?
O6 Na5 Na4 62.27(17) 6 . ?
O6 Na5 Na6 108.48(14) . 6 ?
O6 Na5 Na6 108.49(14) 6 . ?
O6 Na5 Na6 48.06(11) . . ?
O6 Na5 Na6 48.06(11) 6 6 ?
O6 Na5 Na8 53.42(16) 6 . ?
O6 Na5 Na8 112.2(2) 6 6 ?
O6 Na5 Na8 112.2(2) . . ?
O6 Na5 Na8 53.41(16) . 6 ?
O6 Na5 O9 102.14(13) 6 . ?
O6 Na5 O9 102.14(13) . . ?
O6 Na5 O13 91.03(18) . 2_665 ?
O6 Na5 O13 91.03(18) 6 2_665 ?
O6 Na5 O6 155.4(2) 6 . ?
Na4 Na2 Na4 60.43(10) . 6 ?
Na4 Na2 Na6 62.73(10) . 6 ?
Na4 Na2 Na6 62.74(10) 6 . ?
Na4 Na2 Na6 92.00(14) 6 6 ?
Na4 Na2 Na6 92.00(14) . . ?
Na4 Na2 Na1 92.75(12) . . ?
Na4 Na2 Na1 92.74(12) 6 6 ?
Na4 Na2 Na1 59.45(11) . 6 ?
Na4 Na2 Na1 59.45(11) 6 . ?
Na6 Na2 Na6 58.67(12) . 6 ?
Na6 Na2 Na1 108.96(10) . . ?
Na6 Na2 Na1 108.96(10) 6 6 ?
Na6 Na2 Na1 150.03(15) 6 . ?
Na6 Na2 Na1 150.03(15) . 6 ?
Na1 Na2 Na1 67.09(14) . 6 ?
O7 Na2 Na4 47.15(12) 4_565 . ?
O7 Na2 Na4 107.36(15) 4_565 6 ?
O7 Na2 Na4 107.36(15) 2_565 . ?
O7 Na2 Na4 47.15(12) 2_565 6 ?
O7 Na2 Na6 62.23(17) 2_565 . ?
O7 Na2 Na6 119.1(2) 4_565 . ?
O7 Na2 Na6 62.23(17) 4_565 6 ?
O7 Na2 Na6 119.1(2) 2_565 6 ?
O7 Na2 Na1 48.93(17) 4_565 6 ?
O7 Na2 Na1 114.7(2) 4_565 . ?
O7 Na2 Na1 114.7(2) 2_565 6 ?
O7 Na2 Na1 48.94(17) 2_565 . ?
O7 Na2 O7 152.9(3) 2_565 4_565 ?
O7 Na2 O4 99.52(15) 4_565 . ?
O7 Na2 O4 99.52(15) 2_565 . ?
O7 Na2 O10 98.93(19) 2_565 . ?
O7 Na2 O10 98.93(19) 4_565 . ?
O4 Na2 Na4 141.1(2) . . ?
O4 Na2 Na4 141.1(2) . 6 ?
O4 Na2 Na6 125.7(2) . 6 ?
O4 Na2 Na6 125.7(2) . . ?
O4 Na2 Na1 84.1(2) . 6 ?
O4 Na2 Na1 84.1(2) . . ?
O4 Na2 O10 93.4(3) . . ?
F3 Na2 Na4 45.60(13) . . ?
F3 Na2 Na4 45.61(13) . 6 ?
F3 Na2 Na6 46.42(14) . . ?
F3 Na2 Na6 46.42(14) . 6 ?
F3 Na2 Na1 104.36(18) . 6 ?
F3 Na2 Na1 104.36(18) . . ?
F3 Na2 O7 82.32(15) . 4_565 ?
F3 Na2 O7 82.32(15) . 2_565 ?
F3 Na2 O4 169.8(3) . . ?
F3 Na2 F2 79.5(2) . . ?
F3 Na2 O10 76.4(2) . . ?
F2 Na2 Na4 51.20(12) . 6 ?
F2 Na2 Na4 51.20(12) . . ?
F2 Na2 Na6 113.49(17) . 6 ?
F2 Na2 Na6 113.49(17) . . ?
F2 Na2 Na1 42.53(11) . . ?
F2 Na2 Na1 42.53(11) . 6 ?
F2 Na2 O7 77.69(16) . 2_565 ?
F2 Na2 O7 77.69(16) . 4_565 ?
F2 Na2 O4 110.7(3) . . ?
F2 Na2 O10 155.8(3) . . ?
O10 Na2 Na4 109.16(19) . 6 ?
O10 Na2 Na4 109.16(19) . . ?
O10 Na2 Na6 47.08(14) . . ?
O10 Na2 Na6 47.08(14) . 6 ?
O10 Na2 Na1 146.28(7) . . ?
O10 Na2 Na1 146.28(7) . 6 ?
Na5 Na6 S4 125.85(14) . 2_565 ?
Na5 Na6 Na2 90.14(13) . . ?
Na5 Na6 Na6 59.72(5) . 6 ?
Na5 Na6 Na7 89.95(12) . . ?
Na2 Na6 S4 65.40(8) . 2_565 ?
Na2 Na6 Na7 111.20(12) . . ?
Na6 Na6 S4 125.88(6) 6 2_565 ?
Na6 Na6 Na2 60.67(6) 6 . ?
Na6 Na6 Na7 60.99(6) 6 . ?
Na7 Na6 S4 143.11(12) . 2_565 ?
Na8 Na6 S4 143.22(11) 6 2_565 ?
Na8 Na6 Na5 59.33(11) 6 . ?
Na8 Na6 Na2 146.19(11) 6 . ?
Na8 Na6 Na6 89.37(6) 6 6 ?
Na8 Na6 Na7 59.20(10) 6 . ?
F3 Na6 S4 94.75(17) . 2_565 ?
F3 Na6 Na5 45.97(16) . . ?
F3 Na6 Na2 44.26(15) . . ?
F3 Na6 Na6 47.45(12) . 6 ?
F3 Na6 Na7 107.12(15) . . ?
F3 Na6 Na8 104.45(17) . 6 ?
F3 Na6 O9 119.0(2) . 2_565 ?
F3 Na6 O12 146.9(2) . 6 ?
F3 Na6 O10 75.26(18) . . ?
F3 Na6 O6 81.66(17) . . ?
F4 Na6 S4 169.04(18) . 2_565 ?
F4 Na6 Na5 46.66(15) . . ?
F4 Na6 Na2 104.77(14) . . ?
F4 Na6 Na6 45.09(12) . 6 ?
F4 Na6 Na7 43.30(15) . . ?
F4 Na6 Na8 44.36(12) . 6 ?
F4 Na6 F3 74.37(18) . . ?
F4 Na6 O9 166.6(2) . 2_565 ?
F4 Na6 O12 72.63(19) . 6 ?
F4 Na6 O10 84.62(18) . . ?
F4 Na6 O6 79.27(17) . . ?
O9 Na6 S4 24.33(15) 2_565 2_565 ?
O9 Na6 Na5 141.64(18) 2_565 . ?
O9 Na6 Na2 86.95(19) 2_565 . ?
O9 Na6 Na6 144.05(17) 2_565 6 ?
O9 Na6 Na7 126.58(17) 2_565 . ?
O9 Na6 Na8 125.65(19) 2_565 6 ?
O12 Na6 S4 118.30(14) 6 2_565 ?
O12 Na6 Na5 106.13(18) 6 . ?
O12 Na6 Na2 151.20(17) 6 . ?
O12 Na6 Na6 107.00(12) 6 6 ?
O12 Na6 Na7 46.97(13) 6 . ?
O12 Na6 Na8 47.56(13) 6 6 ?
O12 Na6 O9 94.0(2) 6 2_565 ?
O10 Na6 S4 91.39(18) . 2_565 ?
O10 Na6 Na5 106.93(13) . . ?
O10 Na6 Na2 47.7(2) . . ?
O10 Na6 Na6 48.19(11) . 6 ?
O10 Na6 Na7 67.0(2) . . ?
O10 Na6 Na8 123.5(2) . 6 ?
O10 Na6 O9 99.1(2) . 2_565 ?
O10 Na6 O12 104.0(2) . 6 ?
O6 Na6 S4 100.79(16) . 2_565 ?
O6 Na6 Na5 48.16(10) . . ?
O6 Na6 Na2 118.4(2) . . ?
O6 Na6 Na6 107.73(10) . 6 ?
O6 Na6 Na7 111.33(19) . . ?
O6 Na6 Na8 52.90(17) . 6 ?
O6 Na6 O9 101.07(19) . 2_565 ?
O6 Na6 O12 89.7(2) . 6 ?
O6 Na6 O10 154.70(18) . . ?
Cl2 Na7 Na6 139.42(13) . 6 ?
Cl2 Na7 Na6 139.42(13) . . ?
Cl2 Na7 Na7 48.84(11) . 3_465 ?
Cl2 Na7 Na7 48.84(11) . 2_675 ?
Cl2 Na7 Na8 133.2(2) . 6 ?
Cl2 Na7 Na8 133.2(2) . . ?
Na6 Na7 Na6 58.02(13) 6 . ?
Na6 Na7 Na7 119.88(9) . 2_675 ?
Na6 Na7 Na7 90.76(7) . 3_465 ?
Na6 Na7 Na7 90.76(7) 6 2_675 ?
Na6 Na7 Na7 119.88(9) 6 3_465 ?
Na7 Na7 Na7 60.0 2_675 3_465 ?
Na8 Na7 Na6 87.20(13) . . ?
Na8 Na7 Na6 87.20(13) 6 6 ?
Na8 Na7 Na6 58.43(11) . 6 ?
Na8 Na7 Na6 58.43(11) 6 . ?
Na8 Na7 Na7 120.66(5) . 2_675 ?
Na8 Na7 Na7 177.87(13) 6 2_675 ?
Na8 Na7 Na7 177.87(13) . 3_465 ?
Na8 Na7 Na7 120.66(5) 6 3_465 ?
Na8 Na7 Na8 58.60(10) . 6 ?
O17 Na7 Cl2 100.0(3) 3_465 . ?
O17 Na7 Na6 107.19(17) 3_465 6 ?
O17 Na7 Na6 107.19(17) 3_465 . ?
O17 Na7 Na7 131.94(14) 3_465 3_465 ?
O17 Na7 Na7 131.94(14) 3_465 2_675 ?
O17 Na7 Na8 49.45(14) 3_465 . ?
O17 Na7 Na8 49.45(14) 3_465 6 ?
O17 Na7 O11 170.1(4) 3_465 . ?
F4 Na7 Cl2 176.1(3) . . ?
F4 Na7 Na6 43.30(13) . . ?
F4 Na7 Na6 43.29(13) . 6 ?
F4 Na7 Na7 134.05(14) . 2_675 ?
F4 Na7 Na7 134.05(14) . 3_465 ?
F4 Na7 Na8 43.90(12) . . ?
F4 Na7 Na8 43.90(12) . 6 ?
F4 Na7 O17 76.1(2) . 3_465 ?
F4 Na7 O11 113.8(4) . . ?
F4 Na7 O12 72.87(15) . 6 ?
F4 Na7 O12 72.87(15) . . ?
O11 Na7 Cl2 70.1(3) . . ?
O11 Na7 Na6 81.4(2) . . ?
O11 Na7 Na6 81.4(2) . 6 ?
O11 Na7 Na7 41.15(16) . 3_465 ?
O11 Na7 Na7 41.15(16) . 2_675 ?
O11 Na7 Na8 137.8(2) . 6 ?
O11 Na7 Na8 137.8(2) . . ?
O12 Na7 Cl2 107.09(15) 6 . ?
O12 Na7 Cl2 107.09(16) . . ?
O12 Na7 Na6 104.4(2) . . ?
O12 Na7 Na6 47.29(17) . 6 ?
O12 Na7 Na6 104.4(2) 6 6 ?
O12 Na7 Na6 47.29(17) 6 . ?
O12 Na7 Na7 133.02(13) 6 2_675 ?
O12 Na7 Na7 133.02(13) . 3_465 ?
O12 Na7 Na7 74.13(13) 6 3_465 ?
O12 Na7 Na7 74.13(13) . 2_675 ?
O12 Na7 Na8 104.82(15) 6 . ?
O12 Na7 Na8 47.19(13) . . ?
O12 Na7 Na8 47.19(13) 6 6 ?
O12 Na7 Na8 104.83(15) . 6 ?
O12 Na7 O17 85.98(16) . 3_465 ?
O12 Na7 O17 85.98(16) 6 3_465 ?
O12 Na7 O11 96.79(18) 6 . ?
O12 Na7 O11 96.79(18) . . ?
O12 Na7 O12 145.7(3) 6 . ?
Na4 Na1 Na3 56.91(8) 6 . ?
Na4 Na1 Na2 58.50(10) 6 . ?
Na4 Na1 Na1 124.36(7) 6 4_465 ?
Na4 Na1 Na11 120.89(14) 6 3_464 ?
Na2 Na1 Na3 85.13(7) . . ?
Na2 Na1 Na1 94.09(8) . 4_465 ?
Na1 Na1 Na3 177.74(6) 4_465 . ?
Na11 Na1 Na3 92.49(9) 3_464 . ?
Na11 Na1 Na2 177.41(12) 3_464 . ?
Na11 Na1 Na1 88.26(7) 3_464 4_465 ?
F1 Na1 Na4 129.3(2) 2_565 6 ?
F1 Na1 Na3 139.01(16) 2_565 . ?
F1 Na1 Na2 134.88(18) 2_565 . ?
F1 Na1 Na1 42.19(13) 2_565 4_465 ?
F1 Na1 Na11 47.65(13) 2_565 3_464 ?
F1 Na1 Na14 53.22(15) 2_565 3_464 ?
F1 Na1 O7 102.8(2) 2_565 2_565 ?
F1 Na1 O3 77.60(18) 2_565 . ?
F1 Na1 O2 104.4(2) 2_565 6 ?
F1 Na1 O22 81.3(2) 2_565 3_464 ?
Na14 Na1 Na4 177.18(13) 3_464 6 ?
Na14 Na1 Na3 120.54(8) 3_464 . ?
Na14 Na1 Na2 120.98(18) 3_464 . ?
Na14 Na1 Na1 58.13(7) 3_464 4_465 ?
Na14 Na1 Na11 59.48(10) 3_464 3_464 ?
O7 Na1 Na4 46.37(12) 2_565 6 ?
O7 Na1 Na3 101.83(13) 2_565 . ?
O7 Na1 Na2 46.03(13) 2_565 . ?
O7 Na1 Na1 79.06(12) 2_565 4_465 ?
O7 Na1 Na11 135.78(17) 2_565 3_464 ?
O7 Na1 Na14 135.67(16) 2_565 3_464 ?
F2 Na1 Na4 50.92(13) . 6 ?
F2 Na1 Na3 41.13(13) . . ?
F2 Na1 Na2 45.05(14) . . ?
F2 Na1 Na1 137.66(15) . 4_465 ?
F2 Na1 Na11 132.42(19) . 3_464 ?
F2 Na1 F1 179.7(3) . 2_565 ?
F2 Na1 Na14 126.52(19) . 3_464 ?
F2 Na1 O7 77.30(19) . 2_565 ?
F2 Na1 O3 102.1(2) . . ?
F2 Na1 O2 75.87(16) . 6 ?
F2 Na1 O22 98.60(18) . 3_464 ?
O3 Na1 Na4 132.1(2) . 6 ?
O3 Na1 Na3 132.11(14) . . ?
O3 Na1 Na2 74.6(2) . . ?
O3 Na1 Na1 45.64(12) . 4_465 ?
O3 Na1 Na11 106.38(19) . 3_464 ?
O3 Na1 Na14 48.09(18) . 3_464 ?
O3 Na1 O7 94.5(2) . 2_565 ?
O3 Na1 O2 177.0(2) . 6 ?
O3 Na1 O22 86.9(2) . 3_464 ?
O2 Na1 Na4 48.28(15) 6 6 ?
O2 Na1 Na3 44.97(11) 6 . ?
O2 Na1 Na2 105.10(17) 6 . ?
O2 Na1 Na1 137.27(10) 6 4_465 ?
O2 Na1 Na11 73.78(17) 6 3_464 ?
O2 Na1 Na14 131.3(2) 6 3_464 ?
O2 Na1 O7 87.4(2) 6 2_565 ?
O2 Na1 O22 91.1(2) 6 3_464 ?
O22 Na1 Na4 130.34(16) 3_464 6 ?
O22 Na1 Na3 74.41(12) 3_464 . ?
O22 Na1 Na2 131.05(16) 3_464 . ?
O22 Na1 Na1 104.63(12) 3_464 4_465 ?
O22 Na1 Na11 47.01(12) 3_464 3_464 ?
O22 Na1 Na14 47.49(13) 3_464 3_464 ?
O22 Na1 O7 175.9(2) 3_464 2_565 ?
Cl1 Na8 Na5 131.85(13) . . ?
Cl1 Na8 Na6 132.17(12) . 6 ?
Cl1 Na8 Na7 135.71(16) . . ?
Cl1 Na8 Na8 42.62(7) . 3_565 ?
Cl1 Na8 Na8 42.62(7) . 2_665 ?
Cl1 Na8 Na8 137.04(8) . 6 ?
Na5 Na8 Na6 60.34(10) . 6 ?
Na5 Na8 Na7 92.40(13) . . ?
Na5 Na8 Na8 119.71(7) . 3_565 ?
Na5 Na8 Na8 89.32(9) . 2_665 ?
Na6 Na8 Na7 62.37(13) 6 . ?
Na6 Na8 Na8 89.68(8) 6 3_565 ?
Na6 Na8 Na8 119.48(7) 6 2_665 ?
Na7 Na8 Na8 177.98(13) . 2_665 ?
Na7 Na8 Na8 119.84(10) . 3_565 ?
Na8 Na8 Na5 60.10(7) 6 . ?
Na8 Na8 Na6 90.63(6) 6 6 ?
Na8 Na8 Na7 60.70(5) 6 . ?
Na8 Na8 Na8 179.46(6) 6 3_565 ?
Na8 Na8 Na8 59.999(1) 2_665 3_565 ?
Na8 Na8 Na8 119.46(6) 6 2_665 ?
O17 Na8 Cl1 105.4(2) 3_465 . ?
O17 Na8 Na5 110.12(15) 3_465 . ?
O17 Na8 Na6 110.84(18) 3_465 6 ?
O17 Na8 Na7 49.19(18) 3_465 . ?
O17 Na8 Na8 129.81(13) 3_465 3_565 ?
O17 Na8 Na8 50.45(12) 3_465 6 ?
O17 Na8 Na8 129.12(18) 3_465 2_665 ?
O17 Na8 O6 152.7(2) 3_465 6 ?
F4 Na8 Cl1 177.6(2) . . ?
F4 Na8 Na5 47.29(16) . . ?
F4 Na8 Na6 45.59(13) . 6 ?
F4 Na8 Na7 45.11(17) . . ?
F4 Na8 Na8 45.12(12) . 6 ?
F4 Na8 Na8 135.21(14) . 3_565 ?
F4 Na8 Na8 136.62(17) . 2_665 ?
F4 Na8 O17 76.8(2) . 3_465 ?
F4 Na8 O13 77.8(2) . 2_665 ?
F4 Na8 O12 74.88(18) . . ?
F4 Na8 O6 76.0(2) . 6 ?
O13 Na8 Cl1 103.11(17) 2_665 . ?
O13 Na8 Na5 49.0(2) 2_665 . ?
O13 Na8 Na6 108.8(2) 2_665 6 ?
O13 Na8 Na7 109.59(12) 2_665 . ?
O13 Na8 Na8 49.29(11) 2_665 6 ?
O13 Na8 Na8 70.82(13) 2_665 2_665 ?
O13 Na8 Na8 130.19(13) 2_665 3_565 ?
O13 Na8 O17 87.1(2) 2_665 3_465 ?
O13 Na8 O6 86.4(3) 2_665 6 ?
O12 Na8 Cl1 104.14(14) . . ?
O12 Na8 Na5 109.05(19) . . ?
O12 Na8 Na6 49.51(16) . 6 ?
O12 Na8 Na7 48.77(13) . . ?
O12 Na8 Na8 72.10(14) . 3_565 ?
O12 Na8 Na8 108.43(13) . 6 ?
O12 Na8 Na8 131.48(15) . 2_665 ?
O12 Na8 O17 87.1(2) . 3_465 ?
O12 Na8 O13 152.7(2) . 2_665 ?
O12 Na8 O6 86.72(19) . 6 ?
O6 Na8 Cl1 101.88(15) 6 . ?
O6 Na8 Na5 47.93(11) 6 . ?
O6 Na8 Na6 47.41(11) 6 6 ?
O6 Na8 Na7 109.06(18) 6 . ?
O6 Na8 Na8 72.77(10) 6 3_565 ?
O6 Na8 Na8 72.89(10) 6 2_665 ?
O6 Na8 Na8 107.14(11) 6 6 ?
Cl1 Na13 Na13 48.51(8) 4_565 2_775 ?
Cl1 Na13 Na13 48.51(8) 4_565 3_575 ?
Cl1 Na13 Na13 131.79(8) 4_565 5_675 ?
Cl1 Na13 Na9 133.22(17) 4_565 . ?
Cl1 Na13 Na10 138.48(11) 4_565 . ?
Cl1 Na13 Na12 139.16(12) 4_565 . ?
Na13 Na13 Na13 179.39(6) 5_675 3_575 ?
Na13 Na13 Na13 120.60(6) 5_675 2_775 ?
Na13 Na13 Na13 60.000(1) 3_575 2_775 ?
Na13 Na13 Na10 89.54(6) 5_675 . ?
Na13 Na13 Na12 60.91(6) 5_675 . ?
Na9 Na13 Na13 120.08(10) . 3_575 ?
Na9 Na13 Na13 59.32(5) . 5_675 ?
Na9 Na13 Na13 178.03(14) . 2_775 ?
Na9 Na13 Na10 58.71(12) . . ?
Na9 Na13 Na12 87.57(14) . . ?
Na10 Na13 Na13 119.47(7) . 2_775 ?
Na10 Na13 Na13 90.12(8) . 3_575 ?
Na10 Na13 Na12 57.76(10) . . ?
F5 Na13 Cl1 176.1(2) . 4_565 ?
F5 Na13 Na13 44.83(13) . 5_675 ?
F5 Na13 Na13 133.69(18) . 2_775 ?
F5 Na13 Na13 134.83(15) . 3_575 ?
F5 Na13 Na9 44.66(18) . . ?
F5 Na13 Na10 44.73(13) . . ?
F5 Na13 Na12 42.95(16) . . ?
F5 Na13 O18 74.65(18) . . ?
F5 Na13 O19 72.0(2) . 2_775 ?
F5 Na13 O15 113.9(3) . 4_565 ?
F5 Na13 O14 77.0(2) . . ?
Na12 Na13 Na13 90.75(9) . 2_775 ?
Na12 Na13 Na13 119.27(6) . 3_575 ?
O18 Na13 Cl1 106.20(15) . 4_565 ?
O18 Na13 Na13 106.54(12) . 5_675 ?
O18 Na13 Na13 131.73(14) . 2_775 ?
O18 Na13 Na13 72.87(14) . 3_575 ?
O18 Na13 Na9 47.92(12) . . ?
O18 Na13 Na10 47.25(15) . . ?
O18 Na13 Na12 104.27(19) . . ?
O18 Na13 O15 95.56(17) . 4_565 ?
O18 Na13 O14 86.7(2) . . ?
O19 Na13 Cl1 107.20(18) 2_775 4_565 ?
O19 Na13 Na13 133.05(13) 2_775 3_575 ?
O19 Na13 Na13 47.53(11) 2_775 5_675 ?
O19 Na13 Na13 74.19(13) 2_775 2_775 ?
O19 Na13 Na9 105.34(12) 2_775 . ?
O19 Na13 Na10 104.7(2) 2_775 . ?
O19 Na13 Na12 47.9(2) 2_775 . ?
O19 Na13 O18 146.6(2) 2_775 . ?
O19 Na13 O15 96.71(18) 2_775 4_565 ?
O19 Na13 O14 87.0(2) 2_775 . ?
O15 Na13 Cl1 69.9(2) 4_565 4_565 ?
O15 Na13 Na13 139.09(14) 4_565 5_675 ?
O15 Na13 Na13 41.30(14) 4_565 3_575 ?
O15 Na13 Na13 41.30(14) 4_565 2_775 ?
O15 Na13 Na9 137.3(2) 4_565 . ?
O15 Na13 Na10 80.7(2) 4_565 . ?
O15 Na13 Na12 80.7(2) 4_565 . ?
O14 Na13 Cl1 99.3(2) . 4_565 ?
O14 Na13 Na13 49.11(13) . 5_675 ?
O14 Na13 Na13 130.59(14) . 3_575 ?
O14 Na13 Na13 131.56(19) . 2_775 ?
O14 Na13 Na9 50.11(19) . . ?
O14 Na13 Na10 108.30(19) . . ?
O14 Na13 Na12 109.09(15) . . ?
O14 Na13 O15 169.2(3) . 4_565 ?
O24 S10 O24 110.9(4) . 3_465 ?
O24 S10 O24 110.9(4) . 2_675 ?
O24 S10 O24 110.9(4) 3_465 2_675 ?
O24 S10 Na14 123.1(3) . 2_675 ?
O24 S10 Na14 123.1(3) . 3_465 ?
O24 S10 Na14 123.1(3) 3_465 2_675 ?
O24 S10 Na14 123.1(3) 2_675 3_465 ?
O24 S10 Na14 123.1(3) 2_675 . ?
O24 S10 Na14 66.9(4) . . ?
O24 S10 Na14 66.9(4) 3_465 3_465 ?
O24 S10 Na14 123.1(3) 3_465 . ?
O24 S10 Na14 66.9(4) 2_675 2_675 ?
O24 S10 O23 108.0(4) 2_675 . ?
O24 S10 O23 108.0(4) . . ?
O24 S10 O23 108.0(4) 3_465 . ?
Na14 S10 Na14 69.51(15) . 3_465 ?
Na14 S10 Na14 69.51(15) 2_675 3_465 ?
Na14 S10 Na14 69.51(15) . 2_675 ?
O23 S10 Na14 41.17(9) . . ?
O23 S10 Na14 41.17(10) . 3_465 ?
O23 S10 Na14 41.17(9) . 2_675 ?
Cl2 Na9 Na7 46.06(11) . 2_675 ?
Cl2 Na9 Na7 46.06(11) . . ?
Cl2 Na9 Na13 135.77(18) . . ?
Cl2 Na9 Na13 135.77(18) . 5_675 ?
Cl2 Na9 Na10 131.06(16) . . ?
Cl2 Na9 Na10 131.06(16) . 5_675 ?
Na7 Na9 Na7 56.58(16) . 2_675 ?
Na13 Na9 Na7 118.8(2) 5_675 2_675 ?
Na13 Na9 Na7 118.8(2) . . ?
Na13 Na9 Na7 89.86(13) 5_675 . ?
Na13 Na9 Na7 89.86(13) . 2_675 ?
Na13 Na9 Na13 61.36(11) 5_675 . ?
Na13 Na9 Na10 93.04(14) . 5_675 ?
Na13 Na9 Na10 62.71(11) . . ?
Na13 Na9 Na10 62.71(11) 5_675 5_675 ?
Na13 Na9 Na10 93.04(14) 5_675 . ?
Na10 Na9 Na7 177.10(11) . . ?
Na10 Na9 Na7 177.10(11) 5_675 2_675 ?
Na10 Na9 Na7 121.58(8) 5_675 . ?
Na10 Na9 Na7 121.57(8) . 2_675 ?
Na10 Na9 Na10 60.16(14) . 5_675 ?
F5 Na9 Cl2 177.4(3) . . ?
F5 Na9 Na7 135.85(18) . . ?
F5 Na9 Na7 135.85(18) . 2_675 ?
F5 Na9 Na13 46.02(14) . . ?
F5 Na9 Na13 46.01(14) . 5_675 ?
F5 Na9 Na10 47.05(16) . 5_675 ?
F5 Na9 Na10 47.05(15) . . ?
F5 Na9 O24 76.2(3) . . ?
F5 Na9 O18 76.81(15) . 5_675 ?
F5 Na9 O18 76.81(16) . . ?
F5 Na9 O14 77.9(2) . . ?
O24 Na9 Cl2 101.2(2) . . ?
O24 Na9 Na7 131.80(15) . . ?
O24 Na9 Na7 131.80(15) . 2_675 ?
O24 Na9 Na13 109.1(2) . . ?
O24 Na9 Na13 109.1(2) . 5_675 ?
O24 Na9 Na10 47.14(14) . 5_675 ?
O24 Na9 Na10 47.14(15) . . ?
O18 Na9 Cl2 103.15(15) . . ?
O18 Na9 Cl2 103.15(15) 5_675 . ?
O18 Na9 Na7 129.2(3) 5_675 2_675 ?
O18 Na9 Na7 129.2(3) . . ?
O18 Na9 Na7 73.06(17) 5_675 . ?
O18 Na9 Na7 73.06(17) . 2_675 ?
O18 Na9 Na13 110.16(15) . 5_675 ?
O18 Na9 Na13 49.54(13) . . ?
O18 Na9 Na13 110.16(15) 5_675 . ?
O18 Na9 Na13 49.54(13) 5_675 5_675 ?
O18 Na9 Na10 49.45(17) . . ?
O18 Na9 Na10 49.45(17) 5_675 5_675 ?
O18 Na9 Na10 109.0(2) 5_675 . ?
O18 Na9 Na10 109.0(2) . 5_675 ?
O18 Na9 O24 86.2(2) 5_675 . ?
O18 Na9 O24 86.2(2) . . ?
O18 Na9 O18 153.6(3) . 5_675 ?
O18 Na9 O14 87.96(17) . . ?
O18 Na9 O14 87.96(17) 5_675 . ?
O14 Na9 Cl2 104.7(3) . . ?
O14 Na9 Na7 69.6(2) . 2_675 ?
O14 Na9 Na7 69.6(2) . . ?
O14 Na9 Na13 50.10(15) . . ?
O14 Na9 Na13 50.10(15) . 5_675 ?
O14 Na9 Na10 112.26(18) . . ?
O14 Na9 Na10 112.26(18) . 5_675 ?
O14 Na9 O24 154.1(3) . . ?
Na13 Na10 S9 143.72(10) . . ?
Na9 Na10 S9 144.08(12) . . ?
Na9 Na10 Na13 58.58(10) . . ?
Na9 Na10 Na10 59.92(7) . 5_675 ?
Na9 Na10 Na11 146.29(11) . . ?
Na9 Na10 Na12 89.72(13) . . ?
Na10 Na10 S9 124.56(6) 5_675 . ?
Na10 Na10 Na13 90.46(6) 5_675 . ?
Na10 Na10 Na11 89.93(6) 5_675 . ?
Na10 Na10 Na12 60.20(5) 5_675 . ?
Na11 Na10 S9 64.42(8) . . ?
Na11 Na10 Na13 111.55(11) . . ?
F5 Na10 S9 167.49(18) . . ?
F5 Na10 Na13 43.68(12) . . ?
F5 Na10 Na9 44.56(16) . . ?
F5 Na10 Na10 46.80(12) . 5_675 ?
F5 Na10 Na11 104.40(17) . . ?
F5 Na10 F6 75.69(18) . . ?
F5 Na10 O24 79.7(2) . . ?
F5 Na10 Na12 45.20(17) . . ?
F5 Na10 O18 73.91(19) . . ?
F5 Na10 O16 85.32(18) . 5_675 ?
F5 Na10 O20 169.3(3) . . ?
F6 Na10 S9 91.89(16) . . ?
F6 Na10 Na13 109.02(16) . . ?
F6 Na10 Na9 106.07(15) . . ?
F6 Na10 Na10 46.89(12) . 5_675 ?
F6 Na10 Na11 43.23(12) . . ?
F6 Na10 O24 81.2(2) . . ?
F6 Na10 Na12 48.73(16) . . ?
F6 Na10 O18 149.5(2) . . ?
F6 Na10 O16 74.83(16) . 5_675 ?
F6 Na10 O20 115.0(2) . . ?
O24 Na10 S9 100.19(19) . . ?
O24 Na10 Na13 111.8(2) . . ?
O24 Na10 Na9 54.0(2) . . ?
O24 Na10 Na10 47.87(12) . 5_675 ?
O24 Na10 Na11 117.7(2) . . ?
O24 Na10 Na12 107.97(13) . . ?
O24 Na10 O18 90.6(2) . . ?
O24 Na10 O16 154.23(19) . 5_675 ?
O24 Na10 O20 100.5(2) . . ?
Na12 Na10 S9 124.54(14) . . ?
Na12 Na10 Na13 61.53(12) . . ?
Na12 Na10 Na11 60.27(12) . . ?
O18 Na10 S9 118.57(14) . . ?
O18 Na10 Na13 47.27(12) . . ?
O18 Na10 Na9 47.85(13) . . ?
O18 Na10 Na10 107.20(12) . 5_675 ?
O18 Na10 Na11 151.20(16) . . ?
O18 Na10 Na12 108.02(18) . . ?
O16 Na10 S9 90.04(15) 5_675 . ?
O16 Na10 Na13 68.47(16) 5_675 . ?
O16 Na10 Na9 124.29(19) 5_675 . ?
O16 Na10 Na10 107.10(10) 5_675 5_675 ?
O16 Na10 Na11 46.57(15) 5_675 . ?
O16 Na10 Na12 48.14(10) 5_675 . ?
O16 Na10 O18 105.2(2) 5_675 . ?
O20 Na10 S9 23.19(17) . . ?
O20 Na10 Na13 128.4(2) . . ?
O20 Na10 Na9 127.27(19) . . ?
O20 Na10 Na10 139.71(17) . 5_675 ?
O20 Na10 Na11 85.10(18) . . ?
O20 Na10 Na12 142.5(2) . . ?
O20 Na10 O18 95.4(2) . . ?
O20 Na10 O16 98.1(2) . 5_675 ?
Na1 Na11 Na3 66.53(12) 2_676 3_566 ?
Na1 Na11 Na10 110.43(11) 2_676 . ?
Na10 Na11 Na3 150.60(10) . 3_566 ?
Na11 Na11 Na3 61.45(5) 5_675 3_566 ?
Na11 Na11 Na1 91.74(7) 5_675 2_676 ?
Na11 Na11 Na10 90.07(6) 5_675 . ?
Na11 Na11 Na12 60.84(7) 5_675 . ?
Na11 Na11 Na14 60.32(5) 5_675 . ?
F6 Na11 Na3 105.78(14) . 3_566 ?
F6 Na11 Na1 102.30(18) . 2_676 ?
F6 Na11 Na10 45.07(11) . . ?
F6 Na11 Na11 45.19(11) . 5_675 ?
F6 Na11 Na12 47.84(15) . . ?
F6 Na11 F1 77.48(18) . 3_566 ?
F6 Na11 Na14 44.03(15) . . ?
F6 Na11 O1 170.0(3) . 4_566 ?
F6 Na11 O16 76.66(18) . 5_675 ?
F6 Na11 O21 84.99(19) . 2_775 ?
F6 Na11 O22 82.02(17) . . ?
Na12 Na11 Na3 107.65(10) . 3_566 ?
Na12 Na11 Na1 148.51(12) . 2_676 ?
Na12 Na11 Na10 58.56(9) . . ?
F1 Na11 Na3 42.42(14) 3_566 3_566 ?
F1 Na11 Na1 44.16(10) 3_566 2_676 ?
F1 Na11 Na10 113.74(16) 3_566 . ?
F1 Na11 Na11 48.91(10) 3_566 5_675 ?
F1 Na11 Na12 109.63(13) 3_566 . ?
F1 Na11 Na14 52.49(15) 3_566 . ?
F1 Na11 O1 112.5(3) 3_566 4_566 ?
Na14 Na11 Na3 94.59(11) . 3_566 ?
Na14 Na11 Na1 59.15(12) . 2_676 ?
Na14 Na11 Na10 62.52(11) . . ?
Na14 Na11 Na12 91.87(13) . . ?
O1 Na11 Na3 83.36(18) 4_566 3_566 ?
O1 Na11 Na1 85.0(2) 4_566 2_676 ?
O1 Na11 Na10 126.01(19) 4_566 . ?
O1 Na11 Na11 142.53(13) 4_566 5_675 ?
O1 Na11 Na12 125.96(19) 4_566 . ?
O1 Na11 Na14 141.03(17) 4_566 . ?
O16 Na11 Na3 144.34(13) 5_675 3_566 ?
O16 Na11 Na1 148.83(13) 5_675 2_676 ?
O16 Na11 Na10 47.15(11) 5_675 . ?
O16 Na11 Na11 107.37(11) 5_675 5_675 ?
O16 Na11 Na12 47.28(11) 5_675 . ?
O16 Na11 F1 153.70(18) 5_675 3_566 ?
O16 Na11 Na14 109.07(16) 5_675 . ?
O16 Na11 O1 93.5(2) 5_675 4_566 ?
O16 Na11 O21 98.7(2) 5_675 2_775 ?
O16 Na11 O22 101.18(18) 5_675 . ?
O21 Na11 Na3 47.4(2) 2_775 3_566 ?
O21 Na11 Na1 112.3(2) 2_775 2_676 ?
O21 Na11 Na10 119.4(2) 2_775 . ?
O21 Na11 Na11 48.48(11) 2_775 5_675 ?
O21 Na11 Na12 62.4(2) 2_775 . ?
O21 Na11 F1 74.2(2) 2_775 3_566 ?
O21 Na11 Na14 108.35(13) 2_775 . ?
O21 Na11 O1 98.69(15) 2_775 4_566 ?
O21 Na11 O22 153.0(2) 2_775 . ?
O22 Na11 Na3 114.45(18) . 3_566 ?
O22 Na11 Na1 48.63(15) . 2_676 ?
O22 Na11 Na10 64.86(16) . . ?
O22 Na11 Na11 107.49(11) . 5_675 ?
O22 Na11 Na12 121.51(18) . . ?
O22 Na11 F1 79.84(17) . 3_566 ?
O22 Na11 Na14 47.49(12) . . ?
O22 Na11 O1 98.16(14) . 4_566 ?
S4 O8 Na4 130.5(3) . . ?
S4 O8 Na4 130.5(3) . 6 ?
S4 O8 Na3 130.5(5) . . ?
Na4 O8 Na4 85.1(2) 6 . ?
Na4 O8 Na3 81.0(2) 6 . ?
Na4 O8 Na3 81.0(2) . . ?
Na13 F5 Na13 90.3(3) 5_675 . ?
Na13 F5 Na10 91.59(10) . . ?
Na13 F5 Na10 177.0(2) . 5_675 ?
Na13 F5 Na10 91.59(10) 5_675 5_675 ?
Na13 F5 Na10 177.0(2) 5_675 . ?
Na9 F5 Na13 89.3(2) . 5_675 ?
Na9 F5 Na13 89.3(2) . . ?
Na9 F5 Na10 88.4(2) . . ?
Na9 F5 Na10 88.4(2) . 5_675 ?
Na9 F5 Na12 175.4(4) . . ?
Na10 F5 Na10 86.4(2) . 5_675 ?
Na12 F5 Na13 93.89(19) . 5_675 ?
Na12 F5 Na13 93.9(2) . . ?
Na12 F5 Na10 88.3(2) . . ?
Na12 F5 Na10 88.3(2) . 5_675 ?
Na10 F6 Na10 86.2(2) 5_675 . ?
Na10 F6 Na12 84.9(2) . . ?
Na10 F6 Na12 84.9(2) 5_675 . ?
Na11 F6 Na10 91.70(10) 5_675 5_675 ?
Na11 F6 Na10 91.70(10) . . ?
Na11 F6 Na10 173.1(3) . 5_675 ?
Na11 F6 Na10 173.1(3) 5_675 . ?
Na11 F6 Na11 89.6(2) 5_675 . ?
Na11 F6 Na12 88.44(17) 5_675 . ?
Na11 F6 Na12 88.44(17) . . ?
Na14 F6 Na10 95.36(18) . 5_675 ?
Na14 F6 Na10 95.36(18) . . ?
Na14 F6 Na11 91.3(2) . . ?
Na14 F6 Na11 91.3(2) . 5_675 ?
Na14 F6 Na12 179.7(3) . . ?
S10 O24 Na9 128.1(5) . . ?
S10 O24 Na10 133.1(2) . . ?
S10 O24 Na10 133.1(2) . 5_675 ?
Na10 O24 Na9 78.8(2) 5_675 . ?
Na10 O24 Na9 78.8(2) . . ?
Na10 O24 Na10 84.3(2) 5_675 . ?
S9 Na12 Na13 142.98(10) 2_775 5_675 ?
Na10 Na12 S9 126.31(16) . 2_775 ?
Na10 Na12 S9 126.31(16) 5_675 2_775 ?
Na10 Na12 Na13 89.66(13) . 5_675 ?
Na10 Na12 Na13 60.72(10) 5_675 5_675 ?
Na10 Na12 Na10 59.60(10) 5_675 . ?
Na10 Na12 Na11 90.12(14) . 5_675 ?
Na10 Na12 Na11 61.17(10) 5_675 5_675 ?
Na10 Na12 Na11 61.17(10) . . ?
Na10 Na12 Na11 90.11(14) 5_675 . ?
Na11 Na12 S9 65.37(11) . 2_775 ?
Na11 Na12 S9 65.37(11) 5_675 2_775 ?
Na11 Na12 Na13 147.36(14) . 5_675 ?
Na11 Na12 Na13 111.62(9) 5_675 5_675 ?
Na11 Na12 Na11 58.31(13) 5_675 . ?
F5 Na12 S9 170.6(2) . 2_775 ?
F5 Na12 Na13 43.15(14) . 5_675 ?
F5 Na12 Na10 46.53(13) . . ?
F5 Na12 Na10 46.53(13) . 5_675 ?
F5 Na12 Na11 106.58(18) . . ?
F5 Na12 Na11 106.58(18) . 5_675 ?
F5 Na12 F6 74.9(2) . . ?
F5 Na12 O19 70.7(3) . 2_775 ?
F5 Na12 O16 86.80(15) . . ?
F5 Na12 O16 86.80(14) . 5_675 ?
F5 Na12 O20 165.0(3) . 2_775 ?
F6 Na12 S9 95.6(2) . 2_775 ?
F6 Na12 Na13 105.95(16) . 5_675 ?
F6 Na12 Na10 46.41(12) . 5_675 ?
F6 Na12 Na10 46.41(12) . . ?
F6 Na12 Na11 43.72(13) . 5_675 ?
F6 Na12 Na11 43.72(13) . . ?
F6 Na12 O19 145.6(3) . 2_775 ?
F6 Na12 O20 120.1(3) . 2_775 ?
O19 Na12 S9 118.76(19) 2_775 2_775 ?
O19 Na12 Na13 45.93(13) 2_775 5_675 ?
O19 Na12 Na10 105.7(2) 2_775 5_675 ?
O19 Na12 Na10 105.7(2) 2_775 . ?
O19 Na12 Na11 150.84(7) 2_775 . ?
O19 Na12 Na11 150.84(7) 2_775 5_675 ?
O19 Na12 O20 94.3(3) 2_775 2_775 ?
O16 Na12 S9 90.54(16) . 2_775 ?
O16 Na12 S9 90.54(16) 5_675 2_775 ?
O16 Na12 Na13 68.12(16) . 5_675 ?
O16 Na12 Na13 124.0(2) 5_675 5_675 ?
O16 Na12 Na10 48.52(11) 5_675 . ?
O16 Na12 Na10 106.90(15) . . ?
O16 Na12 Na10 48.52(11) . 5_675 ?
O16 Na12 Na10 106.90(15) 5_675 5_675 ?
O16 Na12 Na11 47.06(15) 5_675 . ?
O16 Na12 Na11 104.7(2) 5_675 5_675 ?
O16 Na12 Na11 47.06(15) . 5_675 ?
O16 Na12 Na11 104.6(2) . . ?
O16 Na12 F6 73.52(14) 5_675 . ?
O16 Na12 F6 73.52(14) . . ?
O16 Na12 O19 104.16(18) . 2_775 ?
O16 Na12 O19 104.16(18) 5_675 2_775 ?
O16 Na12 O16 147.0(3) . 5_675 ?
O16 Na12 O20 97.24(15) . 2_775 ?
O16 Na12 O20 97.24(15) 5_675 2_775 ?
O20 Na12 S9 24.42(19) 2_775 2_775 ?
O20 Na12 Na13 125.5(2) 2_775 5_675 ?
O20 Na12 Na10 143.26(17) 2_775 . ?
O20 Na12 Na10 143.26(17) 2_775 5_675 ?
O20 Na12 Na11 86.4(2) 2_775 . ?
O20 Na12 Na11 86.4(2) 2_775 5_675 ?
Na3 F1 Na1 106.2(2) . 5_665 ?
Na3 F1 Na1 106.2(2) . 3_455 ?
Na3 F1 Na11 90.94(17) . 2_664 ?
Na3 F1 Na11 90.94(17) . 4_454 ?
Na3 F1 Na14 167.5(3) . 2_664 ?
Na1 F1 Na1 95.6(3) 3_455 5_665 ?
Na1 F1 Na11 160.5(3) 3_455 4_454 ?
Na1 F1 Na11 88.20(11) 5_665 4_454 ?
Na1 F1 Na11 160.5(3) 5_665 2_664 ?
Na1 F1 Na11 88.19(11) 3_455 2_664 ?
Na1 F1 Na14 81.91(17) 3_455 2_664 ?
Na1 F1 Na14 81.91(17) 5_665 2_664 ?
Na11 F1 Na11 82.2(2) 2_664 4_454 ?
Na11 F1 Na14 79.68(18) 4_454 2_664 ?
Na11 F1 Na14 79.68(18) 2_664 2_664 ?
Na1 Na14 Na1 63.74(15) 2_676 6_556 ?
Na1 Na14 S10 141.83(10) 2_676 . ?
Na1 Na14 S10 141.84(10) 6_556 . ?
Na1 Na14 Na10 147.40(15) 2_676 5_675 ?
Na1 Na14 Na10 110.11(10) 6_556 5_675 ?
Na1 Na14 Na11 92.50(14) 6_556 . ?
Na1 Na14 Na11 61.37(11) 6_556 5_675 ?
Na1 Na14 Na11 61.37(11) 2_676 . ?
Na1 Na14 Na11 92.51(14) 2_676 5_675 ?
S10 Na14 Na10 63.68(11) . 5_675 ?
Na11 Na14 S10 123.45(15) . . ?
Na11 Na14 S10 123.45(15) 5_675 . ?
Na11 Na14 Na10 59.92(10) 5_675 5_675 ?
Na11 Na14 Na10 88.08(13) . 5_675 ?
Na11 Na14 Na11 59.36(10) 5_675 . ?
F6 Na14 Na1 105.07(19) . 2_676 ?
F6 Na14 Na1 105.07(18) . 6_556 ?
F6 Na14 S10 94.4(2) . . ?
F6 Na14 Na10 43.46(13) . 5_675 ?
F6 Na14 Na11 44.63(12) . 5_675 ?
F6 Na14 Na11 44.63(12) . . ?
F6 Na14 F1 74.4(2) . 3_566 ?
F6 Na14 O3 146.7(3) . 2_676 ?
F6 Na14 O23 118.0(3) . . ?
F6 Na14 O22 83.12(14) . . ?
F6 Na14 O22 83.12(14) . 5_675 ?
F1 Na14 Na1 44.87(12) 3_566 2_676 ?
F1 Na14 Na1 44.87(12) 3_566 6_556 ?
F1 Na14 S10 168.8(2) 3_566 . ?
F1 Na14 Na10 106.65(15) 3_566 5_675 ?
F1 Na14 Na11 47.83(11) 3_566 5_675 ?
F1 Na14 Na11 47.83(11) 3_566 . ?
O3 Na14 Na1 48.59(14) 2_676 2_676 ?
O3 Na14 Na1 48.59(14) 2_676 6_556 ?
O3 Na14 S10 118.94(19) 2_676 . ?
O3 Na14 Na10 151.80(6) 2_676 5_675 ?
O3 Na14 Na11 108.73(19) 2_676 . ?
O3 Na14 Na11 108.73(19) 2_676 5_675 ?
O3 Na14 F1 72.3(2) 2_676 3_566 ?
O3 Na14 O23 95.3(3) 2_676 . ?
O23 Na14 Na1 126.3(2) . 2_676 ?
O23 Na14 Na1 126.3(2) . 6_556 ?
O23 Na14 S10 23.7(3) . . ?
O23 Na14 Na10 84.2(3) . 5_675 ?
O23 Na14 Na11 140.7(2) . . ?
O23 Na14 Na11 140.7(2) . 5_675 ?
O23 Na14 F1 167.6(3) . 3_566 ?
O22 Na14 Na1 112.5(2) . 6_556 ?
O22 Na14 Na1 49.87(16) 5_675 6_556 ?
O22 Na14 Na1 49.87(16) . 2_676 ?
O22 Na14 Na1 112.5(2) 5_675 2_676 ?
O22 Na14 S10 102.08(16) 5_675 . ?
O22 Na14 S10 102.08(16) . . ?
O22 Na14 Na10 63.54(16) 5_675 5_675 ?
O22 Na14 Na10 118.2(2) . 5_675 ?
O22 Na14 Na11 107.23(15) . 5_675 ?
O22 Na14 Na11 48.19(12) . . ?
O22 Na14 Na11 48.19(12) 5_675 5_675 ?
O22 Na14 Na11 107.23(15) 5_675 . ?
O22 Na14 F1 76.96(15) . 3_566 ?
O22 Na14 F1 76.96(15) 5_675 3_566 ?
O22 Na14 O3 89.42(18) . 2_676 ?
O22 Na14 O3 89.42(18) 5_675 2_676 ?
O22 Na14 O23 103.50(14) . . ?
O22 Na14 O23 103.50(14) 5_675 . ?
O22 Na14 O22 153.0(3) . 5_675 ?
S8 O17 Na7 130.0(4) . 2_675 ?
S8 O17 Na8 132.5(2) . 5_675 ?
S8 O17 Na8 132.5(2) . 2_675 ?
Na7 O17 Na8 81.4(2) 2_675 5_675 ?
Na7 O17 Na8 81.4(2) 2_675 2_675 ?
Na8 O17 Na8 79.1(2) 5_675 2_675 ?
S4 O7 Na4 133.2(3) . 4_455 ?
S4 O7 Na2 132.9(3) . 3_455 ?
S4 O7 Na1 120.6(3) . 3_455 ?
Na4 O7 Na2 84.68(18) 4_455 3_455 ?
Na4 O7 Na1 83.21(18) 4_455 3_455 ?
Na2 O7 Na1 85.0(2) 3_455 3_455 ?
S2 O4 Na2 113.6(3) . 2_675 ?
S2 O4 Na2 113.6(3) . . ?
S2 O4 Na2 113.6(3) . 3_465 ?
Na2 O4 Na2 105.0(3) . 2_675 ?
Na2 O4 Na2 105.0(3) 2_675 3_465 ?
Na2 O4 Na2 105.0(3) . 3_465 ?
Na4 F3 Na4 89.5(2) . 6 ?
Na4 F3 Na5 95.96(18) 6 . ?
Na4 F3 Na5 95.96(18) . . ?
Na4 F3 Na2 88.6(2) 6 . ?
Na4 F3 Na2 88.6(2) . . ?
Na4 F3 Na6 176.9(2) . . ?
Na4 F3 Na6 92.66(9) 6 . ?
Na4 F3 Na6 92.66(9) . 6 ?
Na4 F3 Na6 176.9(2) 6 6 ?
Na5 F3 Na6 86.0(2) . 6 ?
Na5 F3 Na6 86.0(2) . . ?
Na2 F3 Na5 173.6(3) . . ?
Na2 F3 Na6 89.32(18) . 6 ?
Na2 F3 Na6 89.32(18) . . ?
Na6 F3 Na6 85.1(2) 6 . ?
Na4 F2 Na4 79.5(2) 6 . ?
Na3 F2 Na4 82.84(16) . 6 ?
Na3 F2 Na4 82.85(16) . . ?
Na3 F2 Na2 160.5(3) . . ?
Na2 F2 Na4 82.17(17) . . ?
Na2 F2 Na4 82.18(17) . 6 ?
Na1 F2 Na4 85.33(12) . 6 ?
Na1 F2 Na4 164.5(2) . . ?
Na1 F2 Na4 164.5(2) 6 6 ?
Na1 F2 Na4 85.33(12) 6 . ?
Na1 F2 Na3 98.77(19) 6 . ?
Na1 F2 Na3 98.77(19) . . ?
Na1 F2 Na2 92.43(17) 6 . ?
Na1 F2 Na2 92.43(17) . . ?
Na1 F2 Na1 109.5(3) 6 . ?
S2 O3 Na1 128.0(2) . 4_465 ?
S2 O3 Na1 128.0(2) . . ?
S2 O3 Na14 129.8(4) . 3_464 ?
Na1 O3 Na1 88.7(2) 4_465 . ?
Na14 O3 Na1 83.32(19) 3_464 4_465 ?
Na14 O3 Na1 83.32(19) 3_464 . ?
Na6 F4 Na5 87.80(19) 6 . ?
Na6 F4 Na5 87.80(19) . . ?
Na6 F4 Na6 89.8(2) 6 . ?
Na6 F4 Na7 93.41(19) 6 . ?
Na7 F4 Na5 178.3(3) . . ?
Na7 F4 Na6 93.41(19) . . ?
Na8 F4 Na5 87.81(18) 6 . ?
Na8 F4 Na5 87.81(18) . . ?
Na8 F4 Na6 90.04(10) 6 . ?
Na8 F4 Na6 175.6(3) 6 6 ?
Na8 F4 Na6 175.6(3) . . ?
Na8 F4 Na6 90.04(10) . 6 ?
Na8 F4 Na7 91.0(2) 6 . ?
Na8 F4 Na7 91.0(2) . . ?
Na8 F4 Na8 89.8(2) . 6 ?
S10 O23 Na14 115.2(3) . 2_675 ?
S10 O23 Na14 115.2(3) . . ?
S10 O23 Na14 115.2(3) . 3_465 ?
Na14 O23 Na14 103.2(3) 2_675 . ?
Na14 O23 Na14 103.2(3) 3_465 . ?
Na14 O23 Na14 103.2(3) 2_675 3_465 ?
S1 O1 Na11 113.8(2) . 6_654 ?
S1 O1 Na11 113.8(2) . 5_674 ?
S1 O1 Na11 113.8(2) . 4_454 ?
Na11 O1 Na11 104.8(2) 5_674 6_654 ?
Na11 O1 Na11 104.8(2) 4_454 6_654 ?
Na11 O1 Na11 104.8(2) 5_674 4_454 ?
S4 O9 Na5 117.2(4) . . ?
S4 O9 Na6 112.7(2) . 5_665 ?
S4 O9 Na6 112.7(2) . 3_455 ?
Na5 O9 Na6 105.5(2) . 3_455 ?
Na5 O9 Na6 105.5(2) . 5_665 ?
Na6 O9 Na6 101.8(3) 5_665 3_455 ?
S8 O18 Na13 128.1(3) . . ?
S8 O18 Na9 131.2(3) . . ?
S8 O18 Na10 129.8(3) . . ?
Na9 O18 Na13 82.54(16) . . ?
Na9 O18 Na10 82.7(2) . . ?
Na10 O18 Na13 85.49(18) . . ?
S8 O19 Na13 128.0(3) . 6_665 ?
S8 O19 Na13 128.0(3) . 3_575 ?
S8 O19 Na12 128.6(5) . 3_575 ?
Na13 O19 Na13 84.9(2) 6_665 3_575 ?
Na13 O19 Na12 86.2(2) 6_665 3_575 ?
Na13 O19 Na12 86.2(2) 3_575 3_575 ?
S5 O11 Na7 119.6(3) . 3_465 ?
S5 O11 Na7 119.6(3) . . ?
S5 O11 Na7 119.6(3) . 2_675 ?
Na7 O11 Na7 97.7(3) . 3_465 ?
Na7 O11 Na7 97.7(3) . 2_675 ?
Na7 O11 Na7 97.7(3) 2_675 3_465 ?
S6 O13 Na5 131.7(5) . 3_565 ?
S6 O13 Na8 130.6(3) . 4_565 ?
S6 O13 Na8 130.6(3) . 3_565 ?
Na5 O13 Na8 81.8(2) 3_565 4_565 ?
Na5 O13 Na8 81.8(2) 3_565 3_565 ?
Na8 O13 Na8 81.4(2) 4_565 3_565 ?
S7 O16 Na10 127.9(2) . 5_675 ?
S7 O16 Na11 128.9(3) . 5_675 ?
S7 O16 Na12 129.2(3) . . ?
Na11 O16 Na10 86.28(16) 5_675 5_675 ?
Na11 O16 Na12 85.67(19) 5_675 . ?
Na12 O16 Na10 83.34(17) . 5_675 ?
S6 O12 Na6 129.7(3) . 6 ?
S6 O12 Na7 127.6(3) . . ?
S6 O12 Na8 130.4(3) . . ?
Na7 O12 Na6 85.7(2) . 6 ?
Na8 O12 Na6 82.93(18) . 6 ?
Na8 O12 Na7 84.04(18) . . ?
S9 O20 Na10 116.5(2) . 4_465 ?
S9 O20 Na10 116.5(2) . . ?
S9 O20 Na12 111.0(4) . 3_575 ?
Na10 O20 Na10 106.3(3) . 4_465 ?
Na10 O20 Na12 102.3(2) 4_465 3_575 ?
Na10 O20 Na12 102.3(2) . 3_575 ?
S5 O10 Na2 128.7(5) . . ?
S5 O10 Na6 129.0(3) . 6 ?
S5 O10 Na6 129.0(3) . . ?
Na6 O10 Na2 85.2(2) . . ?
Na6 O10 Na2 85.2(2) 6 . ?
Na6 O10 Na6 83.6(2) . 6 ?
S7 O15 Na13 119.8(2) . 4_455 ?
S7 O15 Na13 119.8(2) . 6_655 ?
S7 O15 Na13 119.8(2) . 5_675 ?
Na13 O15 Na13 97.4(3) 5_675 6_655 ?
Na13 O15 Na13 97.4(3) 5_675 4_455 ?
Na13 O15 Na13 97.4(3) 4_455 6_655 ?
S3 O5 Na4 115.1(2) . 5_565 ?
S3 O5 Na4 115.1(2) . 6 ?
S3 O5 Na4 115.1(2) . 4_455 ?
Na4 O5 Na4 103.3(2) 6 5_565 ?
Na4 O5 Na4 103.3(2) 4_455 6 ?
Na4 O5 Na4 103.3(2) 4_455 5_565 ?
S1 O2 Na4 127.6(3) . . ?
S1 O2 Na3 129.1(2) . . ?
S1 O2 Na1 129.0(2) . 6 ?
Na4 O2 Na3 81.88(16) . . ?
Na4 O2 Na1 83.27(16) . 6 ?
Na3 O2 Na1 89.98(19) . 6 ?
S9 O21 Na3 119.1(4) . 2_676 ?
S9 O21 Na11 132.9(3) . 6_665 ?
S9 O21 Na11 132.9(3) . 3_575 ?
Na11 O21 Na3 86.6(2) 6_665 2_676 ?
Na11 O21 Na3 86.6(2) 3_575 2_676 ?
Na11 O21 Na11 83.0(2) 6_665 3_575 ?
S6 O14 Na13 130.7(2) . . ?
S6 O14 Na13 130.7(2) . 5_675 ?
S6 O14 Na9 133.9(4) . . ?
Na13 O14 Na13 81.8(3) . 5_675 ?
Na13 O14 Na9 79.8(2) 5_675 . ?
Na13 O14 Na9 79.8(2) . . ?
S9 O22 Na1 128.0(3) . 2_676 ?
S9 O22 Na11 130.4(3) . . ?
S9 O22 Na14 130.2(3) . . ?
Na11 O22 Na1 84.36(17) . 2_676 ?
Na14 O22 Na1 82.6(2) . 2_676 ?
Na14 O22 Na11 84.32(17) . . ?
S3 O6 Na5 132.8(2) . . ?
S3 O6 Na6 133.2(2) . . ?
S3 O6 Na8 128.2(3) . 6 ?
Na5 O6 Na8 78.65(18) . 6 ?
Na6 O6 Na5 83.79(17) . . ?
Na6 O6 Na8 79.69(17) . 6 ?

loop_
_geom_bond_atom_site_label_1
_geom_bond_atom_site_label_2
_geom_bond_distance
_geom_bond_site_symmetry_2
_geom_bond_publ_flag
S3 Na4 3.373(4) 4_455 ?
S3 Na4 3.373(4) 6 ?
S3 Na4 3.373(4) 5_565 ?
S3 O5 1.504(10) . ?
S3 O6 1.455(4) 2_565 ?
S3 O6 1.455(4) 3_455 ?
S3 O6 1.455(4) . ?
S8 O17 1.498(7) . ?
S8 O18 1.479(4) 4_465 ?
S8 O18 1.479(4) . ?
S8 O19 1.471(6) . ?
S9 Na10 3.340(3) . ?
S9 Na10 3.340(4) 4_465 ?
S9 Na12 3.320(5) 3_575 ?
S9 O20 1.470(8) . ?
S9 O21 1.459(6) . ?
S9 O22 1.466(4) 4_465 ?
S9 O22 1.466(4) . ?
S5 O11 1.469(12) . ?
S5 O10 1.458(6) 3_465 ?
S5 O10 1.458(6) . ?
S5 O10 1.458(6) 2_675 ?
S1 Na11 3.332(4) 4_454 ?
S1 Na11 3.332(4) 6_654 ?
S1 Na11 3.332(4) 5_674 ?
S1 O1 1.501(9) . ?
S1 O2 1.454(4) 3_565 ?
S1 O2 1.454(4) 2_665 ?
S1 O2 1.454(4) . ?
Cl2 Na7 2.827(6) 2_675 ?
Cl2 Na7 2.827(6) . ?
Cl2 Na7 2.827(6) 3_465 ?
Cl2 Na9 2.687(5) . ?
Cl2 Na9 2.687(5) 2_675 ?
Cl2 Na9 2.687(5) 3_465 ?
S2 Na2 3.309(6) 3_465 ?
S2 Na2 3.309(6) 2_675 ?
S2 Na2 3.309(6) . ?
S2 O4 1.480(12) . ?
S2 O3 1.472(6) . ?
S2 O3 1.472(6) 2_675 ?
S2 O3 1.472(6) 3_465 ?
S6 O13 1.470(6) . ?
S6 O12 1.477(5) 5_675 ?
S6 O12 1.477(5) . ?
S6 O14 1.434(8) . ?
Cl1 Na8 2.661(4) 3_565 ?
Cl1 Na8 2.661(4) 2_665 ?
Cl1 Na8 2.661(4) . ?
Cl1 Na13 2.848(5) 5_675 ?
Cl1 Na13 2.848(5) 4_455 ?
Cl1 Na13 2.848(5) 6_655 ?
S4 Na5 3.344(5) . ?
S4 Na6 3.319(3) 5_665 ?
S4 Na6 3.319(3) 3_455 ?
S4 O8 1.480(6) . ?
S4 O7 1.482(4) 6 ?
S4 O7 1.482(4) . ?
S4 O9 1.482(7) . ?
S7 O16 1.470(4) 2_665 ?
S7 O16 1.470(4) . ?
S7 O16 1.470(4) 3_565 ?
S7 O15 1.490(10) . ?
Na4 S3 3.372(4) 4_565 ?
Na4 Na4 3.208(5) 6 ?
Na4 Na3 3.173(4) . ?
Na4 Na2 3.188(4) . ?
Na4 Na6 3.366(4) 6 ?
Na4 Na1 3.220(5) 6 ?
Na4 O8 2.373(5) . ?
Na4 O7 2.347(5) 4_565 ?
Na4 F3 2.278(5) . ?
Na4 F2 2.508(5) . ?
Na4 O5 2.447(5) 4_565 ?
Na4 O2 2.420(6) . ?
Na3 Na4 3.173(4) 6 ?
Na3 Na1 3.428(5) 6 ?
Na3 Na1 3.428(5) . ?
Na3 Na11 3.325(5) 2_664 ?
Na3 Na11 3.325(5) 4_454 ?
Na3 O8 2.508(9) . ?
Na3 F1 2.243(6) . ?
Na3 F2 2.281(6) . ?
Na3 O2 2.423(3) 6 ?
Na3 O2 2.423(3) . ?
Na3 O21 2.450(10) 3_464 ?
Na5 Na6 3.183(4) 6 ?
Na5 Na6 3.183(4) . ?
Na5 Na8 3.151(5) . ?
Na5 Na8 3.151(5) 6 ?
Na5 F3 2.294(7) . ?
Na5 F4 2.317(6) . ?
Na5 O9 2.396(8) . ?
Na5 O13 2.403(10) 2_665 ?
Na5 O6 2.385(4) 6 ?
Na5 O6 2.385(4) . ?
Na2 Na4 3.188(4) 6 ?
Na2 Na6 3.277(5) 6 ?
Na2 Na6 3.277(5) . ?
Na2 Na1 3.302(5) . ?
Na2 Na1 3.302(5) 6 ?
Na2 O7 2.386(4) 4_565 ?
Na2 O7 2.386(4) 2_565 ?
Na2 O4 2.425(6) . ?
Na2 F3 2.287(6) . ?
Na2 F2 2.339(6) . ?
Na2 O10 2.432(9) . ?
Na6 S4 3.319(3) 2_565 ?
Na6 Na6 3.211(5) 6 ?
Na6 Na7 3.310(5) . ?
Na6 Na8 3.183(4) 6 ?
Na6 F3 2.374(5) . ?
Na6 F4 2.274(5) . ?
Na6 O9 2.453(5) 2_565 ?
Na6 O12 2.439(7) 6 ?
Na6 O10 2.408(5) . ?
Na6 O6 2.382(5) . ?
Na7 Na6 3.310(5) 6 ?
Na7 Na7 3.721(6) 3_465 ?
Na7 Na7 3.721(6) 2_675 ?
Na7 Na8 3.209(4) . ?
Na7 Na8 3.209(4) 6 ?
Na7 O17 2.457(8) 3_465 ?
Na7 F4 2.274(7) . ?
Na7 O11 2.471(7) . ?
Na7 O12 2.426(5) 6 ?
Na7 O12 2.426(5) . ?
Na1 Na4 3.220(5) 6 ?
Na1 Na1 3.377(6) 4_465 ?
Na1 Na11 3.270(5) 3_464 ?
Na1 F1 2.279(4) 2_565 ?
Na1 Na14 3.198(6) 3_464 ?
Na1 O7 2.499(7) 2_565 ?
Na1 F2 2.234(4) . ?
Na1 O3 2.415(5) . ?
Na1 O2 2.426(5) 6 ?
Na1 O22 2.466(6) 3_464 ?
Na8 Na6 3.183(4) 6 ?
Na8 Na8 3.916(5) 3_565 ?
Na8 Na8 3.916(5) 2_665 ?
Na8 Na8 3.141(5) 6 ?
Na8 O17 2.466(6) 3_465 ?
Na8 F4 2.225(5) . ?
Na8 O13 2.408(5) 2_665 ?
Na8 O12 2.367(5) . ?
Na8 O6 2.580(7) 6 ?
Na13 Cl1 2.848(5) 4_565 ?
Na13 Na13 3.774(5) 2_775 ?
Na13 Na13 3.774(5) 3_575 ?
Na13 Na13 3.239(5) 5_675 ?
Na13 Na9 3.174(4) . ?
Na13 Na10 3.305(5) . ?
Na13 F5 2.284(5) . ?
Na13 Na12 3.331(5) . ?
Na13 O18 2.435(5) . ?
Na13 O19 2.399(5) 2_775 ?
Na13 O15 2.512(6) 4_565 ?
Na13 O14 2.474(6) . ?
S10 O24 1.467(6) . ?
S10 O24 1.467(6) 2_675 ?
S10 O24 1.467(6) 3_465 ?
S10 Na14 3.341(6) . ?
S10 Na14 3.341(6) 3_465 ?
S10 Na14 3.341(6) 2_675 ?
S10 O23 1.481(13) . ?
Na9 Na7 3.925(8) 2_675 ?
Na9 Na13 3.174(4) 5_675 ?
Na9 Na10 3.178(6) . ?
Na9 Na10 3.178(6) 5_675 ?
Na9 F5 2.231(7) . ?
Na9 O24 2.622(10) . ?
Na9 O18 2.376(4) 5_675 ?
Na9 O18 2.376(5) . ?
Na9 O14 2.474(8) . ?
Na10 Na10 3.186(5) 5_675 ?
Na10 Na11 3.291(4) . ?
Na10 F5 2.327(5) . ?
Na10 F6 2.331(5) . ?
Na10 O24 2.375(5) . ?
Na10 Na12 3.205(4) . ?
Na10 O18 2.435(6) . ?
Na10 O16 2.418(4) 5_675 ?
Na10 O20 2.414(5) . ?
Na11 Na3 3.325(5) 3_566 ?
Na11 Na1 3.270(5) 2_676 ?
Na11 Na11 3.178(5) 5_675 ?
Na11 F6 2.255(4) . ?
Na11 Na12 3.262(5) . ?
Na11 F1 2.418(5) 3_566 ?
Na11 Na14 3.209(4) . ?
Na11 O1 2.430(5) 4_566 ?
Na11 O16 2.395(6) 5_675 ?
Na11 O21 2.398(5) 2_775 ?
Na11 O22 2.404(5) . ?
O8 Na4 2.373(5) 6 ?
F5 Na13 2.284(5) 5_675 ?
F5 Na10 2.327(5) 5_675 ?
F5 Na12 2.275(7) . ?
F6 Na10 2.331(5) 5_675 ?
F6 Na11 2.255(4) 5_675 ?
F6 Na12 2.419(7) . ?
F6 Na14 2.231(6) . ?
O24 Na10 2.375(5) 5_675 ?
Na12 S9 3.320(5) 2_775 ?
Na12 Na13 3.331(5) 5_675 ?
Na12 Na10 3.205(4) 5_675 ?
Na12 Na11 3.262(5) 5_675 ?
Na12 O19 2.476(10) 2_775 ?
Na12 O16 2.403(4) . ?
Na12 O16 2.403(4) 5_675 ?
Na12 O20 2.496(8) 2_775 ?
F1 Na1 2.279(4) 5_665 ?
F1 Na1 2.279(4) 3_455 ?
F1 Na11 2.418(5) 4_454 ?
F1 Na11 2.418(5) 2_664 ?
F1 Na14 2.588(7) 2_664 ?
Na14 Na1 3.198(6) 2_676 ?
Na14 Na1 3.199(6) 6_556 ?
Na14 Na10 3.374(5) 5_675 ?
Na14 Na11 3.209(4) 5_675 ?
Na14 F1 2.588(7) 3_566 ?
Na14 O3 2.397(8) 2_676 ?
Na14 O23 2.430(7) . ?
Na14 O22 2.377(4) . ?
Na14 O22 2.377(4) 5_675 ?
O17 Na7 2.457(8) 2_675 ?
O17 Na8 2.466(6) 5_675 ?
O17 Na8 2.466(6) 2_675 ?
O7 Na4 2.347(5) 4_455 ?
O7 Na2 2.386(4) 3_455 ?
O7 Na1 2.499(7) 3_455 ?
O4 Na2 2.425(6) 3_465 ?
O4 Na2 2.425(6) 2_675 ?
F3 Na4 2.279(5) 6 ?
F3 Na6 2.374(5) 6 ?
F2 Na4 2.508(5) 6 ?
F2 Na1 2.234(4) 6 ?
O3 Na1 2.415(5) 4_465 ?
O3 Na14 2.397(8) 3_464 ?
F4 Na6 2.274(5) 6 ?
F4 Na8 2.226(5) 6 ?
O23 Na14 2.430(7) 2_675 ?
O23 Na14 2.430(7) 3_465 ?
O1 Na11 2.430(4) 4_454 ?
O1 Na11 2.430(4) 6_654 ?
O1 Na11 2.430(4) 5_674 ?
O9 Na6 2.453(5) 3_455 ?
O9 Na6 2.453(5) 5_665 ?
O19 Na13 2.399(5) 6_665 ?
O19 Na13 2.399(5) 3_575 ?
O19 Na12 2.476(10) 3_575 ?
O11 Na7 2.471(7) 3_465 ?
O11 Na7 2.471(7) 2_675 ?
O13 Na5 2.403(10) 3_565 ?
O13 Na8 2.408(5) 3_565 ?
O13 Na8 2.408(5) 4_565 ?
O16 Na10 2.418(4) 5_675 ?
O16 Na11 2.395(6) 5_675 ?
O12 Na6 2.439(7) 6 ?
O20 Na10 2.414(5) 4_465 ?
O20 Na12 2.496(8) 3_575 ?
O10 Na6 2.408(5) 6 ?
O15 Na13 2.512(6) 5_675 ?
O15 Na13 2.512(6) 4_455 ?
O15 Na13 2.512(6) 6_655 ?
O5 Na4 2.447(5) 6 ?
O5 Na4 2.447(5) 4_455 ?
O5 Na4 2.447(5) 5_565 ?
O2 Na1 2.426(5) 6 ?
O21 Na3 2.450(10) 2_676 ?
O21 Na11 2.398(5) 3_575 ?
O21 Na11 2.398(5) 6_665 ?
O14 Na13 2.474(6) 5_675 ?
O22 Na1 2.466(6) 2_676 ?
O6 Na8 2.580(7) 6 ?

loop_
_geom_torsion_atom_site_label_1
_geom_torsion_atom_site_label_2
_geom_torsion_atom_site_label_3
_geom_torsion_atom_site_label_4
_geom_torsion
_geom_torsion_site_symmetry_1
_geom_torsion_site_symmetry_2
_geom_torsion_site_symmetry_3
_geom_torsion_site_symmetry_4
_geom_torsion_publ_flag
Na4 S3 O5 Na4 119.998(1) 6 . . 4_455 ?
Na4 S3 O5 Na4 -119.998(1) 4_455 . . 6 ?
Na4 S3 O5 Na4 -120.000(2) 5_565 . . 4_455 ?
Na4 S3 O5 Na4 -120.002(1) 6 . . 5_565 ?
Na4 S3 O5 Na4 120.002(1) 5_565 . . 6 ?
Na4 S3 O5 Na4 120.000(1) 4_455 . . 5_565 ?
Na4 S3 O6 Na5 -66.6(4) 6 . . . ?
Na4 S3 O6 Na5 -109.9(4) 5_565 . . . ?
Na4 S3 O6 Na5 -24.1(6) 4_455 . . . ?
Na4 S3 O6 Na6 22.0(6) 5_565 . . . ?
Na4 S3 O6 Na6 107.8(3) 4_455 . . . ?
Na4 S3 O6 Na6 65.2(4) 6 . . . ?
Na4 S3 O6 Na8 -179.4(2) 6 . . 6 ?
Na4 S3 O6 Na8 -136.9(2) 4_455 . . 6 ?
Na4 S3 O6 Na8 137.3(2) 5_565 . . 6 ?
Na5 S4 O8 Na4 -62.7(5) . . . 6 ?
Na5 S4 O8 Na4 62.7(5) . . . . ?
Na5 S4 O8 Na3 180.000(2) . . . . ?
Na5 S4 O7 Na4 26.0(6) . . . 4_455 ?
Na5 S4 O7 Na2 -108.2(4) . . . 3_455 ?
Na5 S4 O7 Na1 137.5(2) . . . 3_455 ?
Na5 S4 O9 Na6 122.7(2) . . . 3_455 ?
Na5 S4 O9 Na6 -122.7(2) . . . 5_665 ?
Na2 S2 O4 Na2 120.000(2) 3_465 . . . ?
Na2 S2 O4 Na2 120.000(1) 2_675 . . 3_465 ?
Na2 S2 O4 Na2 -120.000(1) 3_465 . . 2_675 ?
Na2 S2 O4 Na2 -120.000(2) 2_675 . . . ?
Na2 S2 O4 Na2 120.000(2) . . . 2_675 ?
Na2 S2 O4 Na2 -120.000(2) . . . 3_465 ?
Na2 S2 O3 Na1 27.0(4) 3_465 . . 4_465 ?
Na2 S2 O3 Na1 -27.0(4) . . . . ?
Na2 S2 O3 Na1 62.6(4) 2_675 . . 4_465 ?
Na2 S2 O3 Na1 -98.2(4) 3_465 . . . ?
Na2 S2 O3 Na1 98.2(4) . . . 4_465 ?
Na2 S2 O3 Na1 -62.6(4) 2_675 . . . ?
Na2 S2 O3 Na14 -144.36(7) . . . 3_464 ?
Na2 S2 O3 Na14 180.000(1) 2_675 . . 3_464 ?
Na2 S2 O3 Na14 144.36(7) 3_465 . . 3_464 ?
Na6 S4 O8 Na4 17.1(7) 5_665 . . . ?
Na6 S4 O8 Na4 -108.3(4) 5_665 . . 6 ?
Na6 S4 O8 Na4 -17.1(7) 3_455 . . 6 ?
Na6 S4 O8 Na4 108.3(3) 3_455 . . . ?
Na6 S4 O8 Na3 134.4(2) 5_665 . . . ?
Na6 S4 O8 Na3 -134.4(2) 3_455 . . . ?
Na6 S4 O7 Na4 112.9(4) 5_665 . . 4_455 ?
Na6 S4 O7 Na4 69.2(4) 3_455 . . 4_455 ?
Na6 S4 O7 Na2 -21.4(6) 5_665 . . 3_455 ?
Na6 S4 O7 Na2 -65.1(4) 3_455 . . 3_455 ?
Na6 S4 O7 Na1 -135.7(2) 5_665 . . 3_455 ?
Na6 S4 O7 Na1 -179.4(3) 3_455 . . 3_455 ?
Na6 S4 O9 Na5 122.7(2) 5_665 . . . ?
Na6 S4 O9 Na5 -122.7(2) 3_455 . . . ?
Na6 S4 O9 Na6 114.5(5) 3_455 . . 5_665 ?
Na6 S4 O9 Na6 -114.5(5) 5_665 . . 3_455 ?
Na10 S9 O20 Na10 126.8(6) . . . 4_465 ?
Na10 S9 O20 Na10 -126.8(6) 4_465 . . . ?
Na10 S9 O20 Na12 -116.6(3) . . . 3_575 ?
Na10 S9 O20 Na12 116.6(3) 4_465 . . 3_575 ?
Na10 S9 O21 Na3 -136.86(17) . . . 2_676 ?
Na10 S9 O21 Na3 136.86(17) 4_465 . . 2_676 ?
Na10 S9 O21 Na11 107.9(4) . . . 6_665 ?
Na10 S9 O21 Na11 -21.7(7) . . . 3_575 ?
Na10 S9 O21 Na11 21.7(7) 4_465 . . 6_665 ?
Na10 S9 O21 Na11 -107.9(4) 4_465 . . 3_575 ?
Na10 S9 O22 Na1 179.9(3) . . . 2_676 ?
Na10 S9 O22 Na1 -135.6(3) 4_465 . . 2_676 ?
Na10 S9 O22 Na11 104.3(3) 4_465 . . . ?
Na10 S9 O22 Na11 59.8(3) . . . . ?
Na10 S9 O22 Na14 -63.5(4) . . . . ?
Na10 S9 O22 Na14 -19.0(5) 4_465 . . . ?
Na11 S1 O1 Na11 -120.000(1) 6_654 . . 5_674 ?
Na11 S1 O1 Na11 120.000(0) 6_654 . . 4_454 ?
Na11 S1 O1 Na11 120.000(1) 5_674 . . 6_654 ?
Na11 S1 O1 Na11 -120.000(1) 5_674 . . 4_454 ?
Na11 S1 O1 Na11 -120.000(0) 4_454 . . 6_654 ?
Na11 S1 O1 Na11 120.000(1) 4_454 . . 5_674 ?
Na11 S1 O2 Na4 -147.08(15) 5_674 . . . ?
Na11 S1 O2 Na4 141.98(15) 4_454 . . . ?
Na11 S1 O2 Na4 -179.55(14) 6_654 . . . ?
Na11 S1 O2 Na3 99.6(4) 5_674 . . . ?
Na11 S1 O2 Na3 28.7(4) 4_454 . . . ?
Na11 S1 O2 Na3 67.2(4) 6_654 . . . ?
Na11 S1 O2 Na1 -31.5(4) 5_674 . . 6 ?
Na11 S1 O2 Na1 -63.9(4) 6_654 . . 6 ?
Na11 S1 O2 Na1 -102.4(4) 4_454 . . 6 ?
O8 S4 O7 Na4 -52.9(6) . . . 4_455 ?
O8 S4 O7 Na2 172.8(5) . . . 3_455 ?
O8 S4 O7 Na1 58.5(4) . . . 3_455 ?
O8 S4 O9 Na5 0.000(1) . . . . ?
O8 S4 O9 Na6 -122.7(2) . . . 5_665 ?
O8 S4 O9 Na6 122.7(2) . . . 3_455 ?
O24 S10 O24 Na9 -61.8(5) 2_675 . . . ?
O24 S10 O24 Na9 61.8(5) 3_465 . . . ?
O24 S10 O24 Na10 -51.5(10) 3_465 . . 5_675 ?
O24 S10 O24 Na10 -175.14(17) 2_675 . . 5_675 ?
O24 S10 O24 Na10 175.14(17) 3_465 . . . ?
O24 S10 O24 Na10 51.5(10) 2_675 . . . ?
O24 S10 O23 Na14 -120.000(2) 2_675 . . . ?
O24 S10 O23 Na14 120.000(2) . . . 2_675 ?
O24 S10 O23 Na14 -120.000(2) 3_465 . . 2_675 ?
O24 S10 O23 Na14 0.000(4) 2_675 . . 2_675 ?
O24 S10 O23 Na14 0.000(1) 3_465 . . 3_465 ?
O24 S10 O23 Na14 -120.000(2) . . . 3_465 ?
O24 S10 O23 Na14 120.000(2) 2_675 . . 3_465 ?
O24 S10 O23 Na14 0.000(3) . . . . ?
O24 S10 O23 Na14 120.000(2) 3_465 . . . ?
Na12 S9 O20 Na10 116.6(3) 3_575 . . . ?
Na12 S9 O20 Na10 -116.6(3) 3_575 . . 4_465 ?
Na12 S9 O21 Na3 180.000(1) 3_575 . . 2_676 ?
Na12 S9 O21 Na11 64.8(6) 3_575 . . 6_665 ?
Na12 S9 O21 Na11 -64.8(6) 3_575 . . 3_575 ?
Na12 S9 O22 Na1 134.5(3) 3_575 . . 2_676 ?
Na12 S9 O22 Na11 14.4(5) 3_575 . . . ?
Na12 S9 O22 Na14 -108.9(4) 3_575 . . . ?
Na14 S10 O24 Na9 180.000(4) . . . . ?
Na14 S10 O24 Na9 -137.1(2) 2_675 . . . ?
Na14 S10 O24 Na9 137.1(2) 3_465 . . . ?
Na14 S10 O24 Na10 -109.5(4) 3_465 . . . ?
Na14 S10 O24 Na10 23.8(7) 3_465 . . 5_675 ?
Na14 S10 O24 Na10 66.7(6) . . . 5_675 ?
Na14 S10 O24 Na10 -66.7(6) . . . . ?
Na14 S10 O24 Na10 -23.8(7) 2_675 . . . ?
Na14 S10 O24 Na10 109.5(4) 2_675 . . 5_675 ?
Na14 S10 O23 Na14 -120.000(6) 2_675 . . . ?
Na14 S10 O23 Na14 120.000(5) 2_675 . . 3_465 ?
Na14 S10 O23 Na14 -120.000(4) . . . 3_465 ?
Na14 S10 O23 Na14 120.000(6) . . . 2_675 ?
Na14 S10 O23 Na14 -120.000(3) 3_465 . . 2_675 ?
Na14 S10 O23 Na14 120.000(2) 3_465 . . . ?
O17 S8 O18 Na13 58.9(5) . . . . ?
O17 S8 O18 Na9 -58.9(5) . . . . ?
O17 S8 O18 Na10 -179.5(4) . . . . ?
O17 S8 O19 Na13 58.9(5) . . . 6_665 ?
O17 S8 O19 Na13 -58.9(5) . . . 3_575 ?
O17 S8 O19 Na12 180.000(1) . . . 3_575 ?
O7 S4 O8 Na4 177.9(5) 6 . . 6 ?
O7 S4 O8 Na4 56.7(7) . . . 6 ?
O7 S4 O8 Na4 -56.7(7) 6 . . . ?
O7 S4 O8 Na4 -177.9(5) . . . . ?
O7 S4 O8 Na3 60.6(3) 6 . . . ?
O7 S4 O8 Na3 -60.6(3) . . . . ?
O7 S4 O7 Na4 -174.06(15) 6 . . 4_455 ?
O7 S4 O7 Na2 51.7(7) 6 . . 3_455 ?
O7 S4 O7 Na1 -62.6(5) 6 . . 3_455 ?
O7 S4 O9 Na5 -120.2(2) . . . . ?
O7 S4 O9 Na5 120.2(2) 6 . . . ?
O7 S4 O9 Na6 -2.6(4) 6 . . 5_665 ?
O7 S4 O9 Na6 117.1(3) . . . 5_665 ?
O7 S4 O9 Na6 -117.1(3) 6 . . 3_455 ?
O7 S4 O9 Na6 2.6(4) . . . 3_455 ?
O4 S2 O3 Na1 -62.6(4) . . . . ?
O4 S2 O3 Na1 62.6(4) . . . 4_465 ?
O4 S2 O3 Na14 180.000(1) . . . 3_464 ?
O3 S2 O4 Na2 -60.000(1) 2_675 . . . ?
O3 S2 O4 Na2 180.000(1) 3_465 . . . ?
O3 S2 O4 Na2 180.000(1) 2_675 . . 3_465 ?
O3 S2 O4 Na2 60.000(1) . . . . ?
O3 S2 O4 Na2 -60.000(1) . . . 3_465 ?
O3 S2 O4 Na2 60.000(0) 2_675 . . 2_675 ?
O3 S2 O4 Na2 -60.000(1) 3_465 . . 2_675 ?
O3 S2 O4 Na2 180.000(1) . . . 2_675 ?
O3 S2 O4 Na2 60.000(1) 3_465 . . 3_465 ?
O3 S2 O3 Na1 -58.0(7) 3_465 . . 4_465 ?
O3 S2 O3 Na1 -176.83(14) 2_675 . . 4_465 ?
O3 S2 O3 Na1 58.0(7) 2_675 . . . ?
O3 S2 O3 Na1 176.83(14) 3_465 . . . ?
O3 S2 O3 Na14 59.4(4) 3_465 . . 3_464 ?
O3 S2 O3 Na14 -59.4(4) 2_675 . . 3_464 ?
O23 S10 O24 Na9 180.000(2) . . . . ?
O23 S10 O24 Na10 66.7(6) . . . 5_675 ?
O23 S10 O24 Na10 -66.7(6) . . . . ?
O1 S1 O2 Na4 178.12(12) . . . . ?
O1 S1 O2 Na3 64.8(4) . . . . ?
O1 S1 O2 Na1 -66.3(4) . . . 6 ?
O9 S4 O8 Na4 62.7(5) . . . . ?
O9 S4 O8 Na4 -62.7(5) . . . 6 ?
O9 S4 O8 Na3 180.000(1) . . . . ?
O9 S4 O7 Na4 67.3(5) . . . 4_455 ?
O9 S4 O7 Na2 -67.0(5) . . . 3_455 ?
O9 S4 O7 Na1 178.7(3) . . . 3_455 ?
O18 S8 O17 Na7 60.1(2) . . . 2_675 ?
O18 S8 O17 Na7 -60.1(2) 4_465 . . 2_675 ?
O18 S8 O17 Na8 60.2(5) 4_465 . . 2_675 ?
O18 S8 O17 Na8 -60.2(5) . . . 5_675 ?
O18 S8 O17 Na8 179.7(4) 4_465 . . 5_675 ?
O18 S8 O17 Na8 -179.7(4) . . . 2_675 ?
O18 S8 O18 Na13 179.04(12) 4_465 . . . ?
O18 S8 O18 Na9 61.2(7) 4_465 . . . ?
O18 S8 O18 Na10 -59.4(6) 4_465 . . . ?
O18 S8 O19 Na13 179.1(5) . . . 6_665 ?
O18 S8 O19 Na13 -179.1(5) 4_465 . . 3_575 ?
O18 S8 O19 Na13 -61.2(6) 4_465 . . 6_665 ?
O18 S8 O19 Na13 61.2(6) . . . 3_575 ?
O18 S8 O19 Na12 -59.8(3) . . . 3_575 ?
O18 S8 O19 Na12 59.8(3) 4_465 . . 3_575 ?
O19 S8 O17 Na7 180.000(1) . . . 2_675 ?
O19 S8 O17 Na8 59.7(4) . . . 5_675 ?
O19 S8 O17 Na8 -59.7(4) . . . 2_675 ?
O19 S8 O18 Na13 -61.6(5) . . . . ?
O19 S8 O18 Na9 -179.4(5) . . . . ?
O19 S8 O18 Na10 60.0(5) . . . . ?
O11 S5 O10 Na2 180.000(2) . . . . ?
O11 S5 O10 Na6 59.1(4) . . . . ?
O11 S5 O10 Na6 -59.1(4) . . . 6 ?
O13 S6 O12 Na6 -58.6(5) . . . 6 ?
O13 S6 O12 Na7 -179.8(5) . . . . ?
O13 S6 O12 Na8 61.2(5) . . . . ?
O13 S6 O14 Na13 59.8(4) . . . . ?
O13 S6 O14 Na13 -59.8(4) . . . 5_675 ?
O13 S6 O14 Na9 180.000(2) . . . . ?
O16 S7 O16 Na10 -60.8(6) 2_665 . . 5_675 ?
O16 S7 O16 Na10 176.95(18) 3_565 . . 5_675 ?
O16 S7 O16 Na11 -61.6(3) 3_565 . . 5_675 ?
O16 S7 O16 Na11 60.6(3) 2_665 . . 5_675 ?
O16 S7 O16 Na12 -177.3(2) 2_665 . . . ?
O16 S7 O16 Na12 60.5(6) 3_565 . . . ?
O16 S7 O15 Na13 -120.01(14) 3_565 . . 5_675 ?
O16 S7 O15 Na13 -120.01(14) 2_665 . . 6_655 ?
O16 S7 O15 Na13 -120.01(14) . . . 4_455 ?
O16 S7 O15 Na13 119.99(14) 3_565 . . 4_455 ?
O16 S7 O15 Na13 119.99(14) 2_665 . . 5_675 ?
O16 S7 O15 Na13 119.99(14) . . . 6_655 ?
O16 S7 O15 Na13 -0.01(14) 2_665 . . 4_455 ?
O16 S7 O15 Na13 -0.01(14) 3_565 . . 6_655 ?
O16 S7 O15 Na13 -0.01(14) . . . 5_675 ?
O12 S6 O13 Na5 -58.9(3) 5_675 . . 3_565 ?
O12 S6 O13 Na5 58.9(3) . . . 3_565 ?
O12 S6 O13 Na8 61.9(7) 5_675 . . 4_565 ?
O12 S6 O13 Na8 -179.8(5) 5_675 . . 3_565 ?
O12 S6 O13 Na8 179.8(5) . . . 4_565 ?
O12 S6 O13 Na8 -61.9(7) . . . 3_565 ?
O12 S6 O12 Na6 59.7(6) 5_675 . . 6 ?
O12 S6 O12 Na7 -61.5(7) 5_675 . . . ?
O12 S6 O12 Na8 179.49(13) 5_675 . . . ?
O12 S6 O14 Na13 -179.9(4) . . . . ?
O12 S6 O14 Na13 60.6(6) . . . 5_675 ?
O12 S6 O14 Na13 -60.6(6) 5_675 . . . ?
O12 S6 O14 Na13 179.9(4) 5_675 . . 5_675 ?
O12 S6 O14 Na9 -59.7(2) . . . . ?
O12 S6 O14 Na9 59.7(2) 5_675 . . . ?
O20 S9 O21 Na3 180.000(0) . . . 2_676 ?
O20 S9 O21 Na11 -64.8(6) . . . 3_575 ?
O20 S9 O21 Na11 64.8(6) . . . 6_665 ?
O20 S9 O22 Na1 -177.7(3) . . . 2_676 ?
O20 S9 O22 Na11 62.2(5) . . . . ?
O20 S9 O22 Na14 -61.1(5) . . . . ?
O10 S5 O11 Na7 120.000(1) 3_465 . . . ?
O10 S5 O11 Na7 120.000(1) . . . 2_675 ?
O10 S5 O11 Na7 -120.000(2) 2_675 . . . ?
O10 S5 O11 Na7 0.000(1) 2_675 . . 2_675 ?
O10 S5 O11 Na7 0.000(2) 3_465 . . 3_465 ?
O10 S5 O11 Na7 0.000(3) . . . . ?
O10 S5 O11 Na7 -120.000(1) . . . 3_465 ?
O10 S5 O11 Na7 -120.000(1) 3_465 . . 2_675 ?
O10 S5 O11 Na7 120.000(2) 2_675 . . 3_465 ?
O10 S5 O10 Na2 -61.2(4) 2_675 . . . ?
O10 S5 O10 Na2 61.2(4) 3_465 . . . ?
O10 S5 O10 Na6 -177.96(14) 3_465 . . 6 ?
O10 S5 O10 Na6 177.96(14) 2_675 . . . ?
O10 S5 O10 Na6 -59.7(9) 3_465 . . . ?
O10 S5 O10 Na6 59.7(9) 2_675 . . 6 ?
O15 S7 O16 Na10 58.1(3) . . . 5_675 ?
O15 S7 O16 Na11 179.46(16) . . . 5_675 ?
O15 S7 O16 Na12 -58.4(4) . . . . ?
O5 S3 O6 Na5 -66.9(4) . . . . ?
O5 S3 O6 Na6 64.9(4) . . . . ?
O5 S3 O6 Na8 -179.75(15) . . . 6 ?
O2 S1 O1 Na11 -61.78(10) . . . 4_454 ?
O2 S1 O1 Na11 58.22(10) 3_565 . . 6_654 ?
O2 S1 O1 Na11 -61.78(10) 3_565 . . 5_674 ?
O2 S1 O1 Na11 178.22(10) . . . 6_654 ?
O2 S1 O1 Na11 178.22(10) 3_565 . . 4_454 ?
O2 S1 O1 Na11 58.22(10) 2_665 . . 4_454 ?
O2 S1 O1 Na11 178.22(10) 2_665 . . 5_674 ?
O2 S1 O1 Na11 -61.78(10) 2_665 . . 6_654 ?
O2 S1 O1 Na11 58.22(10) . . . 5_674 ?
O2 S1 O2 Na4 -64.3(3) 3_565 . . . ?
O2 S1 O2 Na4 60.5(4) 2_665 . . . ?
O2 S1 O2 Na3 -177.61(16) 3_565 . . . ?
O2 S1 O2 Na3 -52.8(7) 2_665 . . . ?
O2 S1 O2 Na1 176.17(15) 2_665 . . 6 ?
O2 S1 O2 Na1 51.3(7) 3_565 . . 6 ?
O21 S9 O20 Na10 116.6(3) . . . . ?
O21 S9 O20 Na10 -116.6(3) . . . 4_465 ?
O21 S9 O20 Na12 0.000(1) . . . 3_575 ?
O21 S9 O22 Na1 61.6(4) . . . 2_676 ?
O21 S9 O22 Na11 -58.5(5) . . . . ?
O21 S9 O22 Na14 178.2(5) . . . . ?
O14 S6 O13 Na5 180.000(2) . . . 3_565 ?
O14 S6 O13 Na8 59.2(5) . . . 3_565 ?
O14 S6 O13 Na8 -59.2(5) . . . 4_565 ?
O14 S6 O12 Na6 -179.8(4) . . . 6 ?
O14 S6 O12 Na7 59.0(5) . . . . ?
O14 S6 O12 Na8 -60.0(5) . . . . ?
O22 S9 O20 Na10 123.4(3) . . . 4_465 ?
O22 S9 O20 Na10 -123.4(3) 4_465 . . . ?
O22 S9 O20 Na10 -3.5(4) . . . . ?
O22 S9 O20 Na10 3.5(4) 4_465 . . 4_465 ?
O22 S9 O20 Na12 -120.0(2) . . . 3_575 ?
O22 S9 O20 Na12 120.0(2) 4_465 . . 3_575 ?
O22 S9 O21 Na3 59.5(3) 4_465 . . 2_676 ?
O22 S9 O21 Na3 -59.5(3) . . . 2_676 ?
O22 S9 O21 Na11 55.7(7) . . . 3_575 ?
O22 S9 O21 Na11 174.7(5) 4_465 . . 3_575 ?
O22 S9 O21 Na11 -55.7(7) 4_465 . . 6_665 ?
O22 S9 O21 Na11 -174.7(5) . . . 6_665 ?
O22 S9 O22 Na1 -57.4(5) 4_465 . . 2_676 ?
O22 S9 O22 Na11 -177.49(11) 4_465 . . . ?
O22 S9 O22 Na14 59.2(6) 4_465 . . . ?
O6 S3 O5 Na4 0.46(13) . . . 6 ?
O6 S3 O5 Na4 -119.55(13) 2_565 . . 4_455 ?
O6 S3 O5 Na4 120.45(13) 3_455 . . 5_565 ?
O6 S3 O5 Na4 -119.55(13) . . . 5_565 ?
O6 S3 O5 Na4 0.45(13) 2_565 . . 5_565 ?
O6 S3 O5 Na4 120.45(13) . . . 4_455 ?
O6 S3 O5 Na4 -119.55(13) 3_455 . . 6 ?
O6 S3 O5 Na4 0.45(13) 3_455 . . 4_455 ?
O6 S3 O5 Na4 120.45(13) 2_565 . . 6 ?
O6 S3 O6 Na5 174.5(2) 2_565 . . . ?
O6 S3 O6 Na5 51.6(7) 3_455 . . . ?
O6 S3 O6 Na6 -176.54(19) 3_455 . . . ?
O6 S3 O6 Na6 -53.6(8) 2_565 . . . ?
O6 S3 O6 Na8 -61.2(4) 3_455 . . 6 ?
O6 S3 O6 Na8 61.7(4) 2_565 . . 6 ?

loop_
_twin_individual_id
_twin_individual_mass_fraction_refined
1 0.61(13)
2 0.39(13)
